data_7231520
loop_
_publ_author_name
'Zhang, Ying'
'Traber, Philipp'
'Zedler, Linda'
'Kupfer, Stephan'
'Gr\"afe, Stefanie'
'Schulz, Martin'
'Frey, Wolfgang'
'Karnahl, Michael'
'Dietzek, Benjamin'

_publ_section_title
;
 Cu(i) vs. Ru(ii) photosensitizers: elucidation of electron transfer
 processes within a series of structurally related complexes containing an
 extended \p-system.
;
_journal_issue 38
_journal_name_full 'Physical chemistry chemical physics : PCCP'
_journal_page_first 24843
_journal_page_last 24857
_journal_paper_doi 10.1039/c8cp04595j
_journal_volume 20
_journal_year 2018
_chemical_formula_moiety 'C61 H50 Cu N4 O P2, F6 P, 0.5(C4 H10 O), 0.25 (C H2 Cl2)'
_chemical_formula_sum 'C63.25 H55.5 Cl0.5 Cu F6 N4 O1.5 P3'
_chemical_formula_weight 1183.79
_chemical_name_systematic
; 
 'compound 2' 
;
_space_group_IT_number 2
_space_group_name_Hall '-P 1'
_space_group_name_H-M_alt 'P -1'
_symmetry_cell_setting triclinic
_symmetry_space_group_name_Hall '-P 1'
_symmetry_space_group_name_H-M 'P -1'
_atom_sites_solution_hydrogens geom
_atom_sites_solution_primary direct
_atom_sites_solution_secondary difmap
_audit_creation_method SHELXL-97
_audit_update_record
;
2018-07-17 deposited with the CCDC.
2018-09-11 downloaded from the CCDC.
;
_cell_angle_alpha 102.835(13)
_cell_angle_beta 94.635(12)
_cell_angle_gamma 95.324(12)
_cell_formula_units_Z 4
_cell_length_a 12.3503(18)
_cell_length_b 21.560(3)
_cell_length_c 23.198(4)
_cell_measurement_reflns_used 9122
_cell_measurement_temperature 130(2)
_cell_measurement_theta_max 64.00
_cell_measurement_theta_min 4.23
_cell_volume 5963.9(16)
_computing_cell_refinement 'Bruker APEXII Software Suite, 2008'
_computing_data_collection 'Bruker APEXII Software Suite, 2008'
_computing_data_reduction 'Bruker APEXII Software Suite, 2008'
_computing_molecular_graphics 'SHELXTL-plus, XP (Sheldrick, 1991)'
_computing_structure_refinement 'SHELXL-97 (Sheldrick, 1997)'
_computing_structure_solution 'SHELXS-97 (Sheldrick, 1990)'
_diffrn_ambient_temperature 130(2)
_diffrn_measured_fraction_theta_full 0.966
_diffrn_measured_fraction_theta_max 0.966
_diffrn_measurement_device_type 'Bruker Kappa APEXII Duo'
_diffrn_measurement_method 'Omega + Phi Scans'
_diffrn_radiation_monochromator graphite
_diffrn_radiation_source I\mS
_diffrn_radiation_type CuK\a
_diffrn_radiation_wavelength 1.54178
_diffrn_reflns_av_R_equivalents 0.1450
_diffrn_reflns_av_sigmaI/netI 0.1553
_diffrn_reflns_limit_h_max 14
_diffrn_reflns_limit_h_min -12
_diffrn_reflns_limit_k_max 21
_diffrn_reflns_limit_k_min -25
_diffrn_reflns_limit_l_max 26
_diffrn_reflns_limit_l_min -27
_diffrn_reflns_number 54587
_diffrn_reflns_theta_full 64.00
_diffrn_reflns_theta_max 64.00
_diffrn_reflns_theta_min 4.23
_diffrn_standards_decay_% 0
_diffrn_standards_interval_count 0
_diffrn_standards_number 0
_exptl_absorpt_coefficient_mu 2.018
_exptl_absorpt_correction_T_max 0.7528
_exptl_absorpt_correction_T_min 0.6310
_exptl_absorpt_correction_type multi-scan
_exptl_absorpt_process_details 'Blessing, 1995'
_exptl_crystal_colour yellow
_exptl_crystal_density_diffrn 1.318
_exptl_crystal_density_method 'not measured'
_exptl_crystal_description plates
_exptl_crystal_F_000 2446
_exptl_crystal_size_max 0.11
_exptl_crystal_size_mid 0.08
_exptl_crystal_size_min 0.03
_refine_diff_density_max 1.199
_refine_diff_density_min -0.604
_refine_diff_density_rms 0.103
_refine_ls_extinction_coef 0.00048(5)
_refine_ls_extinction_expression Fc^*^=kFc[1+0.001xFc^2^\l^3^/sin(2\q)]^-1/4^
_refine_ls_extinction_method SHELXL
_refine_ls_goodness_of_fit_ref 1.050
_refine_ls_hydrogen_treatment constr
_refine_ls_matrix_type fullcycle
_refine_ls_number_parameters 1556
_refine_ls_number_reflns 19142
_refine_ls_number_restraints 280
_refine_ls_restrained_S_all 1.087
_refine_ls_R_factor_all 0.1926
_refine_ls_R_factor_gt 0.0916
_refine_ls_shift/su_max 0.036
_refine_ls_shift/su_mean 0.001
_refine_ls_structure_factor_coef Fsqd
_refine_ls_weighting_details 'calc w=1/[\s^2^(Fo^2^)+(0.0700P)^2^+12.5000P] where P=(Fo^2^+2Fc^2^)/3'
_refine_ls_weighting_scheme calc
_refine_ls_wR_factor_gt 0.1957
_refine_ls_wR_factor_ref 0.2269
_reflns_number_gt 9122
_reflns_number_total 19142
_reflns_threshold_expression >2sigma(I)
_cod_data_source_file c8cp04595j2.cif
_cod_data_source_block s2340lc
_cod_depositor_comments 'Adding full bibliography for 7231519--7231520.cif.'
_cod_original_formula_sum 'C63.25 H55.50 Cl0.50 Cu F6 N4 O1.50 P3'
_cod_database_code 7231520

loop_
_symmetry_equiv_pos_as_xyz
'x, y, z'
'-x, -y, -z'

loop_
_atom_site_label
_atom_site_type_symbol
_atom_site_fract_x
_atom_site_fract_y
_atom_site_fract_z
_atom_site_U_iso_or_equiv
_atom_site_adp_type
_atom_site_occupancy
_atom_site_symmetry_multiplicity
_atom_site_calc_flag
_atom_site_refinement_flags
_atom_site_disorder_assembly
_atom_site_disorder_group
Cu1A Cu 0.87257(8) 0.21933(5) 0.44505(5) 0.0335(3) Uani 1 1 d . . .
P1A P 0.69542(14) 0.23641(8) 0.45767(8) 0.0293(4) Uani 1 1 d . . .
O1A O 0.6882(4) 0.1012(2) 0.4363(2) 0.0309(11) Uani 1 1 d . . .
N1A N 0.9586(4) 0.3114(3) 0.4687(3) 0.0307(14) Uani 1 1 d . . .
C1A C 0.9760(6) 0.3520(3) 0.5229(3) 0.0331(17) Uani 1 1 d . . .
P2A P 0.92636(15) 0.13058(9) 0.46932(9) 0.0378(5) Uani 1 1 d . . .
N2A N 0.9069(5) 0.2317(3) 0.3606(3) 0.0367(15) Uani 1 1 d . . .
C2A C 1.0320(6) 0.4134(3) 0.5308(3) 0.0344(18) Uani 1 1 d . . .
H2A H 1.0435 0.4414 0.5692 0.041 Uiso 1 1 calc R . .
N3A N 1.1500(5) 0.4677(3) 0.3822(3) 0.0348(15) Uani 1 1 d . . .
C3A C 1.0702(6) 0.4329(3) 0.4832(3) 0.0346(18) Uani 1 1 d . . .
H3A H 1.1107 0.4738 0.4886 0.041 Uiso 1 1 calc R . .
N4A N 1.0924(5) 0.3855(3) 0.2682(3) 0.0328(14) Uani 1 1 d . . .
C4A C 1.0495(5) 0.3925(3) 0.4266(3) 0.0268(16) Uani 1 1 d . . .
C5A C 0.9934(5) 0.3322(3) 0.4211(3) 0.0299(17) Uani 1 1 d . . .
C6A C 0.9648(5) 0.2887(3) 0.3627(3) 0.0286(16) Uani 1 1 d . . .
C7A C 0.8789(6) 0.1915(3) 0.3059(3) 0.0401(19) Uani 1 1 d . . .
C8A C 0.9062(6) 0.2083(4) 0.2546(3) 0.0393(19) Uani 1 1 d . . .
H8A H 0.8842 0.1796 0.2172 0.047 Uiso 1 1 calc R . .
C9A C 0.9654(6) 0.2664(3) 0.2574(3) 0.0367(18) Uani 1 1 d . . .
H9A H 0.9847 0.2777 0.2219 0.044 Uiso 1 1 calc R . .
C10A C 0.9968(5) 0.3086(3) 0.3121(3) 0.0294(17) Uani 1 1 d . . .
C11A C 1.0608(5) 0.3703(3) 0.3177(3) 0.0307(17) Uani 1 1 d . . .
C12A C 1.0887(6) 0.4121(3) 0.3749(3) 0.0304(17) Uani 1 1 d . . .
C13A C 1.1817(6) 0.4833(3) 0.3328(3) 0.0375(19) Uani 1 1 d . . .
C14A C 1.1530(6) 0.4427(3) 0.2760(3) 0.0358(18) Uani 1 1 d . . .
C15A C 1.1885(7) 0.4628(4) 0.2255(4) 0.049(2) Uani 1 1 d . . .
H15A H 1.1687 0.4362 0.1869 0.059 Uiso 1 1 calc R . .
C16A C 1.2513(8) 0.5205(4) 0.2323(4) 0.054(2) Uani 1 1 d . . .
C17A C 1.2832(8) 0.5603(4) 0.2894(4) 0.053(2) Uani 1 1 d . . .
C18A C 1.2480(6) 0.5418(4) 0.3374(4) 0.044(2) Uani 1 1 d . . .
H18A H 1.2684 0.5691 0.3757 0.053 Uiso 1 1 calc R . .
C19A C 1.3556(9) 0.6233(4) 0.2963(4) 0.077(3) Uani 1 1 d . . .
H19A H 1.3208 0.6495 0.2723 0.116 Uiso 1 1 calc R . .
H19B H 1.4269 0.6145 0.2827 0.116 Uiso 1 1 calc R . .
H19C H 1.3655 0.6462 0.3381 0.116 Uiso 1 1 calc R . .
C20A C 1.2864(10) 0.5409(4) 0.1763(4) 0.076(3) Uani 1 1 d . . .
H20A H 1.2645 0.5056 0.1414 0.113 Uiso 1 1 calc R . .
H20B H 1.3660 0.5514 0.1806 0.113 Uiso 1 1 calc R . .
H20C H 1.2510 0.5785 0.1714 0.113 Uiso 1 1 calc R . .
C21A C 0.9340(7) 0.3294(4) 0.5744(3) 0.048(2) Uani 1 1 d . . .
H21A H 0.9084 0.2836 0.5620 0.072 Uiso 1 1 calc R . .
H21B H 0.8732 0.3531 0.5879 0.072 Uiso 1 1 calc R . .
H21C H 0.9928 0.3367 0.6070 0.072 Uiso 1 1 calc R . .
C22A C 0.8162(7) 0.1282(4) 0.3037(4) 0.060(3) Uani 1 1 d . . .
H22A H 0.8621 0.1025 0.3231 0.089 Uiso 1 1 calc R . .
H22B H 0.7948 0.1057 0.2621 0.089 Uiso 1 1 calc R . .
H22C H 0.7506 0.1349 0.3243 0.089 Uiso 1 1 calc R . .
C23A C 0.5980(6) 0.1815(3) 0.4031(3) 0.0324(17) Uani 1 1 d . . .
C24A C 0.5169(6) 0.1973(4) 0.3650(3) 0.0368(18) Uani 1 1 d . . .
H24A H 0.5071 0.2409 0.3670 0.044 Uiso 1 1 calc R . .
C25A C 0.4504(6) 0.1486(4) 0.3240(3) 0.0406(19) Uani 1 1 d . . .
H25A H 0.3955 0.1596 0.2982 0.049 Uiso 1 1 calc R . .
C26A C 0.4630(6) 0.0844(4) 0.3202(3) 0.041(2) Uani 1 1 d . . .
H26A H 0.4191 0.0523 0.2907 0.049 Uiso 1 1 calc R . .
C27A C 0.5390(5) 0.0673(3) 0.3592(3) 0.0323(17) Uani 1 1 d . . .
C28A C 0.5568(6) -0.0020(3) 0.3610(3) 0.0361(18) Uani 1 1 d . . .
C29A C 0.6804(6) -0.0018(3) 0.3703(3) 0.0360(18) Uani 1 1 d . . .
C30A C 0.7383(6) -0.0507(3) 0.3432(3) 0.041(2) Uani 1 1 d . . .
H30A H 0.7001 -0.0875 0.3164 0.049 Uiso 1 1 calc R . .
C31A C 0.8511(6) -0.0465(4) 0.3549(3) 0.043(2) Uani 1 1 d . . .
H31A H 0.8890 -0.0803 0.3356 0.052 Uiso 1 1 calc R . .
C32A C 0.9092(6) 0.0061(3) 0.3943(3) 0.042(2) Uani 1 1 d . . .
H32A H 0.9863 0.0079 0.4022 0.051 Uiso 1 1 calc R . .
C33A C 0.8551(6) 0.0559(3) 0.4220(3) 0.0346(18) Uani 1 1 d . . .
C34A C 0.7422(6) 0.0496(3) 0.4095(3) 0.0319(17) Uani 1 1 d . . .
C35A C 0.6043(5) 0.1158(3) 0.3979(3) 0.0332(17) Uani 1 1 d . . .
C36A C 0.5053(7) -0.0495(4) 0.3048(4) 0.053(2) Uani 1 1 d . . .
H36A H 0.5353 -0.0381 0.2702 0.080 Uiso 1 1 calc R . .
H36B H 0.4260 -0.0483 0.3012 0.080 Uiso 1 1 calc R . .
H36C H 0.5214 -0.0927 0.3067 0.080 Uiso 1 1 calc R . .
C37A C 0.5069(6) -0.0173(4) 0.4163(4) 0.044(2) Uani 1 1 d . . .
H37A H 0.5168 -0.0614 0.4183 0.066 Uiso 1 1 calc R . .
H37B H 0.4287 -0.0124 0.4133 0.066 Uiso 1 1 calc R . .
H37C H 0.5437 0.0123 0.4524 0.066 Uiso 1 1 calc R . .
C38A C 0.6313(6) 0.2306(3) 0.5246(3) 0.0306(17) Uani 1 1 d . . .
C39A C 0.5215(6) 0.2366(4) 0.5274(3) 0.0384(19) Uani 1 1 d . . .
H39A H 0.4809 0.2486 0.4959 0.046 Uiso 1 1 calc R . .
C40A C 0.4699(7) 0.2254(3) 0.5756(4) 0.045(2) Uani 1 1 d . . .
H40A H 0.3939 0.2288 0.5766 0.054 Uiso 1 1 calc R . .
C41A C 0.5297(7) 0.2091(4) 0.6226(4) 0.047(2) Uani 1 1 d . . .
H41A H 0.4944 0.2016 0.6557 0.056 Uiso 1 1 calc R . .
C42A C 0.6395(6) 0.2040(4) 0.6211(4) 0.043(2) Uani 1 1 d . . .
H42A H 0.6809 0.1932 0.6531 0.052 Uiso 1 1 calc R . .
C43A C 0.6888(6) 0.2148(3) 0.5720(3) 0.0318(17) Uani 1 1 d . . .
H43A H 0.7648 0.2112 0.5709 0.038 Uiso 1 1 calc R . .
C44A C 0.6801(6) 0.3159(3) 0.4461(3) 0.0330(17) Uani 1 1 d . . .
C45A C 0.7007(6) 0.3290(4) 0.3916(4) 0.0401(19) Uani 1 1 d . . .
H45A H 0.7056 0.2946 0.3587 0.048 Uiso 1 1 calc R . .
C46A C 0.7143(7) 0.3918(4) 0.3846(4) 0.055(2) Uani 1 1 d . . .
H46A H 0.7256 0.4002 0.3469 0.066 Uiso 1 1 calc R . .
C47A C 0.7110(7) 0.4405(4) 0.4322(4) 0.056(2) Uani 1 1 d . . .
H47A H 0.7213 0.4834 0.4278 0.068 Uiso 1 1 calc R . .
C48A C 0.6930(7) 0.4292(4) 0.4866(4) 0.056(2) Uani 1 1 d . . .
H48A H 0.6921 0.4642 0.5196 0.067 Uiso 1 1 calc R . .
C49A C 0.6761(6) 0.3671(3) 0.4939(3) 0.0387(19) Uani 1 1 d . . .
H49A H 0.6619 0.3596 0.5315 0.046 Uiso 1 1 calc R . .
C50A C 0.9087(6) 0.1211(4) 0.5446(3) 0.042(2) Uani 1 1 d . . .
C51A C 0.9658(7) 0.1673(4) 0.5927(4) 0.061(3) Uani 1 1 d . . .
H51A H 1.0151 0.2006 0.5855 0.074 Uiso 1 1 calc R . .
C52A C 0.9500(8) 0.1642(5) 0.6504(5) 0.071(3) Uani 1 1 d . . .
H52A H 0.9874 0.1958 0.6828 0.085 Uiso 1 1 calc R . .
C53A C 0.8795(8) 0.1148(6) 0.6608(4) 0.070(3) Uani 1 1 d . . .
H53A H 0.8696 0.1124 0.7005 0.084 Uiso 1 1 calc R . .
C54A C 0.8240(7) 0.0695(5) 0.6143(4) 0.059(2) Uani 1 1 d . . .
H54A H 0.7757 0.0359 0.6218 0.070 Uiso 1 1 calc R . .
C55A C 0.8383(6) 0.0725(4) 0.5564(4) 0.047(2) Uani 1 1 d . . .
H55A H 0.7995 0.0410 0.5244 0.056 Uiso 1 1 calc R . .
C56A C 1.0708(6) 0.1212(3) 0.4629(4) 0.042(2) Uani 1 1 d . . .
C57A C 1.1149(6) 0.1352(4) 0.4133(4) 0.048(2) Uani 1 1 d . . .
H57A H 1.0689 0.1485 0.3846 0.058 Uiso 1 1 calc R . .
C58A C 1.2229(7) 0.1305(4) 0.4045(5) 0.060(3) Uani 1 1 d . . .
H58A H 1.2506 0.1390 0.3697 0.072 Uiso 1 1 calc R . .
C59A C 1.2904(6) 0.1130(4) 0.4473(5) 0.053(2) Uani 1 1 d . . .
H59A H 1.3658 0.1111 0.4427 0.063 Uiso 1 1 calc R . .
C60A C 1.2487(6) 0.0983(4) 0.4967(4) 0.055(2) Uani 1 1 d . . .
H60A H 1.2953 0.0860 0.5258 0.066 Uiso 1 1 calc R . .
C61A C 1.1389(6) 0.1017(4) 0.5040(4) 0.046(2) Uani 1 1 d . . .
H61A H 1.1102 0.0904 0.5375 0.056 Uiso 1 1 calc R . .
P3A P 0.83540(19) 0.51419(12) 0.27916(10) 0.0553(6) Uani 1 1 d . . .
F1A F 0.7381(5) 0.5077(3) 0.3177(3) 0.0882(19) Uani 1 1 d . . .
F2A F 0.8750(5) 0.5842(3) 0.3160(3) 0.110(2) Uani 1 1 d . . .
F3A F 0.9279(6) 0.5189(4) 0.2377(3) 0.136(3) Uani 1 1 d . . .
F4A F 0.9101(7) 0.4873(5) 0.3218(4) 0.173(4) Uani 1 1 d . . .
F5A F 0.7965(6) 0.4441(3) 0.2436(4) 0.135(3) Uani 1 1 d . . .
F6A F 0.7595(6) 0.5415(4) 0.2363(4) 0.148(3) Uani 1 1 d . . .
Cu1B Cu 0.68846(9) -0.29952(5) -0.08322(5) 0.0390(3) Uani 1 1 d . . .
P1B P 0.81933(16) -0.31990(9) -0.01926(9) 0.0386(5) Uani 1 1 d . . .
O1B O 0.7148(5) -0.2174(2) 0.0490(2) 0.0491(14) Uani 1 1 d . . .
N1B N 0.6150(5) -0.3639(3) -0.1616(3) 0.0437(17) Uani 1 1 d . . .
C1B C 0.5417(7) -0.4159(5) -0.1679(4) 0.058(3) Uani 1 1 d . . .
P2B P 0.5417(2) -0.25257(15) -0.04698(10) 0.0681(8) Uani 1 1 d . . .
N2B N 0.7434(5) -0.2527(3) -0.1462(3) 0.0339(15) Uani 1 1 d . . .
C2B C 0.4941(7) -0.4509(5) -0.2229(4) 0.065(3) Uani 1 1 d . . .
H2B H 0.4416 -0.4869 -0.2260 0.078 Uiso 1 1 calc R . .
N3B N 0.5937(5) -0.3930(3) -0.3745(3) 0.0471(17) Uani 1 1 d . . .
C3B C 0.5241(7) -0.4329(4) -0.2731(4) 0.058(3) Uani 1 1 d . . .
H3B H 0.4941 -0.4575 -0.3112 0.070 Uiso 1 1 calc R . .
N4B N 0.7457(5) -0.2822(3) -0.3586(3) 0.0353(15) Uani 1 1 d . . .
C4B C 0.5977(6) -0.3789(4) -0.2686(3) 0.043(2) Uani 1 1 d . . .
C5B C 0.6409(6) -0.3444(4) -0.2112(3) 0.0384(19) Uani 1 1 d . . .
C6B C 0.7126(6) -0.2856(3) -0.2036(3) 0.0328(17) Uani 1 1 d . . .
C7B C 0.8045(6) -0.1959(4) -0.1379(3) 0.0352(18) Uani 1 1 d . . .
C8B C 0.8389(6) -0.1708(4) -0.1848(3) 0.041(2) Uani 1 1 d . . .
H8B H 0.8825 -0.1306 -0.1770 0.049 Uiso 1 1 calc R . .
C9B C 0.8090(6) -0.2051(3) -0.2432(3) 0.0378(19) Uani 1 1 d . . .
H9B H 0.8321 -0.1890 -0.2757 0.045 Uiso 1 1 calc R . .
C10B C 0.7441(6) -0.2641(3) -0.2527(3) 0.0337(18) Uani 1 1 d . . .
C11B C 0.7077(6) -0.3018(3) -0.3128(3) 0.0352(18) Uani 1 1 d . . .
C12B C 0.6326(6) -0.3576(4) -0.3202(3) 0.0379(19) Uani 1 1 d . . .
C13B C 0.6316(6) -0.3720(4) -0.4216(3) 0.041(2) Uani 1 1 d . . .
C14B C 0.7078(6) -0.3184(4) -0.4138(3) 0.0362(18) Uani 1 1 d . . .
C15B C 0.7477(6) -0.3012(4) -0.4643(3) 0.0405(19) Uani 1 1 d . . .
H15B H 0.8013 -0.2653 -0.4593 0.049 Uiso 1 1 calc R . .
C16B C 0.7099(6) -0.3360(4) -0.5204(3) 0.041(2) Uani 1 1 d . . .
C17B C 0.6256(7) -0.3878(4) -0.5278(3) 0.047(2) Uani 1 1 d . . .
C18B C 0.5910(7) -0.4066(4) -0.4796(3) 0.051(2) Uani 1 1 d . . .
H18B H 0.5391 -0.4433 -0.4849 0.061 Uiso 1 1 calc R . .
C19B C 0.5732(7) -0.4221(5) -0.5899(3) 0.062(3) Uani 1 1 d . . .
H19D H 0.6297 -0.4393 -0.6141 0.093 Uiso 1 1 calc R . .
H19E H 0.5371 -0.3917 -0.6084 0.093 Uiso 1 1 calc R . .
H19F H 0.5190 -0.4572 -0.5870 0.093 Uiso 1 1 calc R . .
C20B C 0.7556(7) -0.3200(4) -0.5742(3) 0.053(2) Uani 1 1 d . . .
H20D H 0.8051 -0.2801 -0.5621 0.080 Uiso 1 1 calc R . .
H20E H 0.6956 -0.3148 -0.6025 0.080 Uiso 1 1 calc R . .
H20F H 0.7959 -0.3548 -0.5932 0.080 Uiso 1 1 calc R . .
C21B C 0.5091(8) -0.4343(5) -0.1126(4) 0.087(4) Uani 1 1 d . . .
H21D H 0.5602 -0.4110 -0.0785 0.131 Uiso 1 1 calc R . .
H21E H 0.5109 -0.4805 -0.1170 0.131 Uiso 1 1 calc R . .
H21F H 0.4350 -0.4236 -0.1062 0.131 Uiso 1 1 calc R . .
C22B C 0.8343(6) -0.1592(4) -0.0750(3) 0.044(2) Uani 1 1 d . . .
H22D H 0.7679 -0.1538 -0.0549 0.067 Uiso 1 1 calc R . .
H22E H 0.8721 -0.1170 -0.0746 0.067 Uiso 1 1 calc R . .
H22F H 0.8826 -0.1826 -0.0543 0.067 Uiso 1 1 calc R . .
C23B C 0.8878(7) -0.2481(4) 0.0322(4) 0.050(2) Uani 1 1 d . . .
C24B C 1.0020(8) -0.2351(5) 0.0436(4) 0.071(3) Uani 1 1 d . . .
H24B H 1.0483 -0.2651 0.0260 0.085 Uiso 1 1 calc R . .
C25B C 1.0460(10) -0.1761(6) 0.0820(5) 0.087(3) Uani 1 1 d U . .
H25B H 1.1230 -0.1656 0.0891 0.104 Uiso 1 1 calc R . .
C26B C 0.9807(12) -0.1351(6) 0.1082(5) 0.097(4) Uani 1 1 d U . .
H26B H 1.0139 -0.0960 0.1335 0.116 Uiso 1 1 calc R . .
C27B C 0.8662(10) -0.1459(5) 0.1010(4) 0.075(3) Uani 1 1 d U . .
C28B C 0.7823(12) -0.1041(5) 0.1284(6) 0.096(4) Uani 1 1 d U . .
C29B C 0.6868(12) -0.1080(6) 0.0872(5) 0.094(4) Uani 1 1 d U . .
C30B C 0.6259(16) -0.0570(8) 0.0861(8) 0.149(4) Uani 1 1 d U . .
H30B H 0.6482 -0.0156 0.1109 0.179 Uiso 1 1 calc R . .
C31B C 0.5403(15) -0.0682(8) 0.0507(8) 0.149(4) Uani 1 1 d U . .
H31B H 0.4957 -0.0343 0.0533 0.179 Uiso 1 1 calc RD . .
C32B C 0.5007(14) -0.1270(7) 0.0061(6) 0.129(5) Uani 1 1 d U . .
H32B H 0.4358 -0.1312 -0.0201 0.154 Uiso 1 1 calc R . .
C33B C 0.5666(10) -0.1767(5) 0.0054(4) 0.078(3) Uani 1 1 d U . .
C34B C 0.6561(9) -0.1652(4) 0.0477(4) 0.063(3) Uani 1 1 d U . .
C35B C 0.8257(8) -0.2023(4) 0.0610(4) 0.047(2) Uani 1 1 d U . .
C36B C 0.8425(16) -0.0353(8) 0.1565(8) 0.182(7) Uani 1 1 d U . .
H36D H 0.8437 -0.0101 0.1262 0.273 Uiso 1 1 calc R . .
H36E H 0.9176 -0.0387 0.1716 0.273 Uiso 1 1 calc R . .
H36F H 0.8038 -0.0142 0.1893 0.273 Uiso 1 1 calc R . .
C37B C 0.7509(12) -0.1328(7) 0.1837(5) 0.130(6) Uani 1 1 d . . .
H37D H 0.7087 -0.1035 0.2088 0.195 Uiso 1 1 calc R . .
H37E H 0.8179 -0.1381 0.2069 0.195 Uiso 1 1 calc R . .
H37F H 0.7071 -0.1745 0.1691 0.195 Uiso 1 1 calc R . .
C38B C 0.7768(6) -0.3695(4) 0.0309(4) 0.043(2) Uani 1 1 d . . .
C39B C 0.7968(9) -0.3496(5) 0.0909(5) 0.087(4) Uani 1 1 d . . .
H39B H 0.8336 -0.3081 0.1077 0.104 Uiso 1 1 calc R . .
C40B C 0.7645(10) -0.3890(5) 0.1289(5) 0.096(4) Uani 1 1 d . . .
H40B H 0.7775 -0.3739 0.1709 0.115 Uiso 1 1 calc R . .
C41B C 0.7140(8) -0.4497(5) 0.1044(6) 0.080(3) Uani 1 1 d . . .
H41B H 0.6949 -0.4776 0.1294 0.096 Uiso 1 1 calc R . .
C42B C 0.6907(9) -0.4705(4) 0.0432(6) 0.075(3) Uani 1 1 d . . .
H42B H 0.6517 -0.5113 0.0259 0.090 Uiso 1 1 calc R . .
C43B C 0.7259(7) -0.4299(4) 0.0078(5) 0.063(3) Uani 1 1 d . . .
H43B H 0.7140 -0.4449 -0.0342 0.075 Uiso 1 1 calc R . .
C44B C 0.9298(6) -0.3601(4) -0.0524(4) 0.046(2) Uani 1 1 d . . .
C45B C 0.9685(7) -0.3446(4) -0.1014(4) 0.053(2) Uani 1 1 d . . .
H45B H 0.9385 -0.3121 -0.1172 0.064 Uiso 1 1 calc R . .
C46B C 1.0512(7) -0.3757(5) -0.1286(4) 0.060(3) Uani 1 1 d . . .
H46B H 1.0782 -0.3634 -0.1621 0.072 Uiso 1 1 calc R . .
C47B C 1.0937(8) -0.4230(5) -0.1080(5) 0.074(3) Uani 1 1 d . . .
H47B H 1.1465 -0.4460 -0.1285 0.089 Uiso 1 1 calc R . .
C48B C 1.0604(9) -0.4373(6) -0.0578(6) 0.096(4) Uani 1 1 d U . .
H48B H 1.0949 -0.4679 -0.0412 0.115 Uiso 1 1 calc R . .
C49B C 0.9764(9) -0.4078(5) -0.0302(6) 0.084(3) Uani 1 1 d U . .
H49B H 0.9508 -0.4201 0.0037 0.101 Uiso 1 1 calc R . .
C50B C 0.4636(9) -0.2398(6) -0.1115(5) 0.074(3) Uani 1 1 d U . .
C51B C 0.3874(9) -0.2847(7) -0.1465(5) 0.091(3) Uani 1 1 d U . .
H51B H 0.3633 -0.3212 -0.1323 0.109 Uiso 1 1 calc R . .
C52B C 0.3412(10) -0.2795(8) -0.2046(6) 0.108(4) Uani 1 1 d U . .
H52B H 0.2898 -0.3121 -0.2291 0.130 Uiso 1 1 calc R . .
C53B C 0.3753(11) -0.2257(8) -0.2216(6) 0.111(4) Uani 1 1 d U . .
H53B H 0.3441 -0.2204 -0.2588 0.133 Uiso 1 1 calc R . .
C54B C 0.4511(11) -0.1788(7) -0.1893(5) 0.101(4) Uani 1 1 d U . .
H54B H 0.4732 -0.1422 -0.2038 0.122 Uiso 1 1 calc R . .
C55B C 0.4975(9) -0.1859(6) -0.1323(5) 0.087(3) Uani 1 1 d U . .
H55B H 0.5512 -0.1539 -0.1089 0.104 Uiso 1 1 calc R . .
C56B C 0.4481(7) -0.2960(5) -0.0086(4) 0.068(3) Uani 1 1 d U . .
C57B C 0.3357(9) -0.2919(6) -0.0125(5) 0.086(3) Uani 1 1 d U . .
H57B H 0.3048 -0.2660 -0.0362 0.104 Uiso 1 1 calc R . .
C58B C 0.2699(10) -0.3254(7) 0.0179(6) 0.099(4) Uani 1 1 d U . .
H58B H 0.1932 -0.3235 0.0137 0.119 Uiso 1 1 calc R . .
C59B C 0.3132(9) -0.3619(7) 0.0545(5) 0.091(4) Uani 1 1 d . . .
H59B H 0.2673 -0.3845 0.0757 0.109 Uiso 1 1 calc R . .
C60B C 0.4258(8) -0.3646(5) 0.0592(4) 0.073(3) Uani 1 1 d . . .
H60B H 0.4578 -0.3886 0.0845 0.087 Uiso 1 1 calc R . .
C61B C 0.4909(8) -0.3321(5) 0.0272(4) 0.066(3) Uani 1 1 d . . .
H61B H 0.5674 -0.3350 0.0301 0.079 Uiso 1 1 calc R . .
P3B P 1.1323(3) 0.01825(18) 0.24475(17) 0.0417(10) Uani 0.50 1 d PD A 1
F1B F 1.0808(9) 0.0222(4) 0.1814(3) 0.055(3) Uani 0.50 1 d PD A 1
F2B F 1.1905(10) 0.0148(5) 0.3064(5) 0.093(4) Uani 0.50 1 d PDU A 1
F3B F 1.2347(8) 0.0631(5) 0.2362(6) 0.068(4) Uani 0.50 1 d PD A 1
F4B F 1.0297(8) -0.0273(5) 0.2525(5) 0.071(3) Uani 0.50 1 d PD A 1
F5B F 1.0796(10) 0.0801(4) 0.2721(5) 0.077(3) Uani 0.50 1 d PD A 1
F6B F 1.180(2) -0.0444(9) 0.2143(12) 0.145(12) Uani 0.50 1 d PD A 1
P3C P 1.2777(4) -0.0013(2) 0.1656(2) 0.0653(15) Uani 0.50 1 d PD B 2
F1C F 1.4038(6) -0.0082(5) 0.1775(5) 0.076(3) Uani 0.50 1 d PD B 2
F2C F 1.1500(9) 0.0065(6) 0.1522(6) 0.087(4) Uani 0.50 1 d PDU B 2
F3C F 1.2928(12) 0.0662(6) 0.2134(6) 0.086(4) Uani 0.50 1 d PDU B 2
F4C F 1.2605(8) -0.0683(4) 0.1198(5) 0.073(3) Uani 0.50 1 d PD B 2
F5C F 1.3157(9) 0.0322(4) 0.1107(4) 0.071(3) Uani 0.50 1 d PD B 2
F6C F 1.2441(18) -0.0359(8) 0.2174(7) 0.098(7) Uani 0.50 1 d PD B 2
C1X C 0.694(2) 0.6929(7) 0.2732(11) 0.155(12) Uani 0.50 1 d PDU . .
H1X1 H 0.6607 0.6712 0.3021 0.185 Uiso 0.50 1 calc PR . .
H1X2 H 0.7493 0.6670 0.2548 0.185 Uiso 0.50 1 calc PR . .
Cl1X Cl 0.7536(7) 0.7671(4) 0.3090(4) 0.136(3) Uani 0.50 1 d PDU . .
Cl2X Cl 0.5948(8) 0.6989(5) 0.2197(5) 0.172(4) Uani 0.50 1 d PDU . .
O1Y O 0.1344(18) -0.0752(9) -0.0289(10) 0.169(8) Uani 0.50 1 d PDU C 1
C1Y C 0.1878(13) -0.1216(7) -0.0631(8) 0.057(5) Uani 0.50 1 d PDU C 1
H1Y1 H 0.2573 -0.1239 -0.0397 0.068 Uiso 0.50 1 calc PR C 1
H1Y2 H 0.2074 -0.1057 -0.0982 0.068 Uiso 0.50 1 calc PR C 1
C2Y C 0.208(2) -0.0283(14) 0.0102(13) 0.152(12) Uani 0.50 1 d PDU C 1
H2Y1 H 0.1663 0.0094 0.0146 0.182 Uiso 0.50 1 calc PR C 1
H2Y2 H 0.2643 -0.0202 -0.0158 0.182 Uiso 0.50 1 calc PR C 1
C3Y C 0.1348(14) -0.1883(7) -0.0855(7) 0.055(5) Uani 0.50 1 d PDU C 1
H3Y1 H 0.1032 -0.2033 -0.0529 0.083 Uiso 0.50 1 calc PR C 1
H3Y2 H 0.1893 -0.2160 -0.1010 0.083 Uiso 0.50 1 calc PR C 1
H3Y3 H 0.0768 -0.1895 -0.1173 0.083 Uiso 0.50 1 calc PR C 1
C4Y C 0.2746(19) -0.0147(16) 0.0703(12) 0.146(12) Uani 0.50 1 d PDU C 1
H4Y1 H 0.2285 -0.0257 0.0999 0.218 Uiso 0.50 1 calc PR C 1
H4Y2 H 0.3023 0.0309 0.0823 0.218 Uiso 0.50 1 calc PR C 1
H4Y3 H 0.3362 -0.0404 0.0677 0.218 Uiso 0.50 1 calc PRD C 1
O1Z O 0.2344(14) -0.2544(8) 0.1826(9) 0.153(8) Uani 0.50 1 d PDU . .
C1Z C 0.3090(14) -0.2001(7) 0.1894(8) 0.063(5) Uani 0.50 1 d PDU . .
H1Z1 H 0.3255 -0.1825 0.2327 0.076 Uiso 0.50 1 calc PR . .
H1Z2 H 0.2691 -0.1686 0.1738 0.076 Uiso 0.50 1 calc PR . .
C2Z C 0.1448(16) -0.2603(9) 0.2136(10) 0.096(7) Uani 0.50 1 d PDU . .
H2Z1 H 0.0991 -0.2276 0.2047 0.115 Uiso 0.50 1 calc PR . .
H2Z2 H 0.1738 -0.2450 0.2560 0.115 Uiso 0.50 1 calc PR . .
C3Z C 0.0654(15) -0.3175(9) 0.2118(10) 0.097(7) Uani 0.50 1 d PDU . .
H3Z1 H 0.0458 -0.3412 0.1705 0.146 Uiso 0.50 1 calc PR . .
H3Z2 H -0.0005 -0.3036 0.2292 0.146 Uiso 0.50 1 calc PR . .
H3Z3 H 0.0988 -0.3453 0.2346 0.146 Uiso 0.50 1 calc PR . .
C4Z C 0.4161(14) -0.1995(11) 0.1643(10) 0.101(7) Uani 0.50 1 d PDU . .
H4Z1 H 0.4540 -0.2349 0.1729 0.151 Uiso 0.50 1 calc PR . .
H4Z2 H 0.4608 -0.1587 0.1823 0.151 Uiso 0.50 1 calc PR . .
H4Z3 H 0.4039 -0.2043 0.1212 0.151 Uiso 0.50 1 calc PR . .

loop_
_atom_site_aniso_label
_atom_site_aniso_U_11
_atom_site_aniso_U_22
_atom_site_aniso_U_33
_atom_site_aniso_U_23
_atom_site_aniso_U_13
_atom_site_aniso_U_12
Cu1A 0.0256(6) 0.0334(6) 0.0379(6) -0.0002(5) 0.0093(5) -0.0007(5)
P1A 0.0236(10) 0.0283(10) 0.0361(11) 0.0078(8) 0.0047(8) 0.0012(8)
O1A 0.023(3) 0.028(3) 0.038(3) 0.000(2) 0.005(2) 0.003(2)
N1A 0.020(3) 0.034(3) 0.037(4) 0.002(3) 0.010(3) 0.004(3)
C1A 0.025(4) 0.035(4) 0.037(4) 0.003(4) 0.004(3) 0.005(3)
P2A 0.0219(10) 0.0324(11) 0.0533(13) -0.0031(9) 0.0070(9) 0.0023(8)
N2A 0.027(3) 0.035(4) 0.040(4) -0.009(3) 0.005(3) 0.000(3)
C2A 0.031(4) 0.028(4) 0.039(5) -0.002(3) 0.007(4) 0.002(3)
N3A 0.041(4) 0.024(3) 0.040(4) 0.011(3) -0.004(3) 0.004(3)
C3A 0.028(4) 0.031(4) 0.043(5) 0.006(4) 0.002(4) 0.004(3)
N4A 0.038(4) 0.026(3) 0.035(4) 0.009(3) 0.001(3) 0.004(3)
C4A 0.026(4) 0.024(4) 0.029(4) 0.004(3) -0.002(3) 0.007(3)
C5A 0.020(4) 0.028(4) 0.037(4) -0.002(3) 0.007(3) 0.002(3)
C6A 0.019(4) 0.030(4) 0.032(4) 0.000(3) 0.006(3) -0.004(3)
C7A 0.036(4) 0.036(4) 0.045(5) 0.000(4) 0.017(4) -0.005(4)
C8A 0.037(5) 0.039(5) 0.035(5) -0.004(4) 0.010(4) -0.003(4)
C9A 0.040(5) 0.036(4) 0.032(4) 0.002(3) 0.004(3) 0.009(4)
C10A 0.024(4) 0.028(4) 0.036(4) 0.004(3) 0.009(3) 0.003(3)
C11A 0.024(4) 0.028(4) 0.041(5) 0.009(3) 0.002(3) 0.008(3)
C12A 0.028(4) 0.024(4) 0.035(4) -0.001(3) 0.001(3) 0.006(3)
C13A 0.047(5) 0.027(4) 0.041(5) 0.017(4) -0.003(4) 0.004(4)
C14A 0.039(5) 0.029(4) 0.039(5) 0.007(4) 0.000(4) 0.007(4)
C15A 0.068(6) 0.035(5) 0.042(5) 0.010(4) -0.001(4) 0.003(4)
C16A 0.078(7) 0.035(5) 0.053(6) 0.021(4) 0.000(5) 0.006(5)
C17A 0.074(6) 0.034(5) 0.050(6) 0.017(4) -0.010(5) -0.008(4)
C18A 0.049(5) 0.035(5) 0.048(5) 0.014(4) -0.002(4) -0.002(4)
C19A 0.114(9) 0.054(6) 0.060(6) 0.030(5) -0.015(6) -0.029(6)
C20A 0.138(10) 0.044(5) 0.049(6) 0.028(5) 0.005(6) -0.003(6)
C21A 0.045(5) 0.050(5) 0.038(5) -0.007(4) 0.013(4) -0.011(4)
C22A 0.066(6) 0.056(5) 0.036(5) -0.019(4) 0.024(4) -0.038(5)
C23A 0.024(4) 0.040(4) 0.032(4) 0.004(3) 0.006(3) 0.003(3)
C24A 0.031(4) 0.047(5) 0.033(4) 0.011(4) 0.004(3) -0.002(4)
C25A 0.034(4) 0.054(5) 0.031(4) 0.009(4) 0.008(4) -0.007(4)
C26A 0.028(4) 0.047(5) 0.041(5) 0.004(4) 0.001(4) -0.012(4)
C27A 0.020(4) 0.041(4) 0.033(4) 0.005(3) 0.004(3) -0.004(3)
C28A 0.027(4) 0.041(5) 0.035(4) 0.000(4) 0.003(3) 0.002(3)
C29A 0.034(4) 0.032(4) 0.040(4) 0.005(4) 0.007(4) -0.004(4)
C30A 0.043(5) 0.026(4) 0.048(5) -0.003(4) 0.013(4) -0.005(4)
C31A 0.042(5) 0.034(4) 0.052(5) -0.001(4) 0.019(4) 0.008(4)
C32A 0.036(5) 0.037(5) 0.049(5) -0.001(4) 0.010(4) 0.006(4)
C33A 0.031(4) 0.025(4) 0.048(5) 0.004(3) 0.012(4) 0.006(3)
C34A 0.025(4) 0.023(4) 0.048(5) 0.004(3) 0.014(3) 0.002(3)
C35A 0.018(4) 0.042(5) 0.038(4) 0.004(4) 0.001(3) 0.010(3)
C36A 0.047(5) 0.051(5) 0.047(5) -0.011(4) -0.005(4) -0.009(4)
C37A 0.033(4) 0.046(5) 0.057(5) 0.015(4) 0.013(4) 0.000(4)
C38A 0.026(4) 0.031(4) 0.036(4) 0.007(3) 0.009(3) 0.006(3)
C39A 0.033(4) 0.047(5) 0.038(4) 0.009(4) 0.014(4) 0.009(4)
C40A 0.037(5) 0.037(5) 0.062(6) 0.004(4) 0.018(4) 0.008(4)
C41A 0.053(6) 0.040(5) 0.056(6) 0.018(4) 0.029(5) 0.012(4)
C42A 0.042(5) 0.043(5) 0.051(5) 0.018(4) 0.015(4) 0.011(4)
C43A 0.030(4) 0.026(4) 0.043(5) 0.011(3) 0.018(4) 0.005(3)
C44A 0.030(4) 0.031(4) 0.041(5) 0.017(4) 0.003(3) -0.002(3)
C45A 0.033(4) 0.037(4) 0.052(5) 0.018(4) 0.002(4) 0.000(4)
C46A 0.048(5) 0.062(6) 0.062(6) 0.041(5) -0.011(5) -0.006(5)
C47A 0.063(6) 0.034(5) 0.067(7) 0.022(5) -0.022(5) -0.019(4)
C48A 0.073(6) 0.030(5) 0.057(6) 0.011(4) -0.024(5) -0.008(4)
C49A 0.047(5) 0.027(4) 0.039(4) 0.009(4) -0.013(4) -0.003(4)
C50A 0.027(4) 0.049(5) 0.048(5) -0.001(4) 0.005(4) 0.014(4)
C51A 0.041(5) 0.060(6) 0.067(7) -0.022(5) 0.006(5) 0.012(4)
C52A 0.051(6) 0.079(8) 0.065(7) -0.024(6) 0.002(5) 0.027(6)
C53A 0.054(6) 0.103(9) 0.054(6) 0.004(6) 0.015(5) 0.040(6)
C54A 0.039(5) 0.083(7) 0.057(6) 0.014(5) 0.011(5) 0.021(5)
C55A 0.027(4) 0.060(6) 0.050(5) 0.004(4) 0.003(4) 0.009(4)
C56A 0.030(4) 0.022(4) 0.072(6) 0.004(4) 0.014(4) 0.003(3)
C57A 0.022(4) 0.050(5) 0.079(6) 0.025(5) 0.009(4) 0.009(4)
C58A 0.036(5) 0.056(6) 0.104(8) 0.043(6) 0.027(5) 0.013(4)
C59A 0.018(4) 0.034(5) 0.103(8) 0.005(5) 0.016(5) 0.004(4)
C60A 0.023(4) 0.059(6) 0.077(7) 0.006(5) 0.003(4) 0.006(4)
C61A 0.034(5) 0.038(5) 0.065(6) 0.003(4) 0.011(4) 0.007(4)
P3A 0.0450(14) 0.0706(17) 0.0514(14) 0.0118(13) 0.0147(11) 0.0099(12)
F1A 0.093(4) 0.093(4) 0.109(5) 0.055(4) 0.069(4) 0.043(4)
F2A 0.098(5) 0.100(5) 0.101(5) -0.041(4) 0.024(4) -0.007(4)
F3A 0.107(5) 0.147(6) 0.117(6) -0.039(5) 0.081(5) -0.058(5)
F4A 0.133(7) 0.225(10) 0.168(8) 0.038(7) -0.034(6) 0.117(7)
F5A 0.143(7) 0.080(4) 0.154(7) -0.035(4) 0.081(6) -0.044(4)
F6A 0.115(6) 0.205(8) 0.163(7) 0.148(7) -0.029(5) -0.007(6)
Cu1B 0.0297(6) 0.0507(7) 0.0322(6) 0.0000(5) 0.0028(5) 0.0065(5)
P1B 0.0320(11) 0.0296(10) 0.0502(13) 0.0046(9) -0.0048(9) 0.0024(9)
O1B 0.075(4) 0.037(3) 0.035(3) 0.005(2) 0.010(3) 0.011(3)
N1B 0.028(4) 0.072(5) 0.028(4) 0.004(3) 0.010(3) 0.001(3)
C1B 0.033(5) 0.088(7) 0.042(5) 0.001(5) 0.009(4) -0.027(5)
P2B 0.0599(16) 0.122(2) 0.0354(13) 0.0237(14) 0.0159(12) 0.0547(16)
N2B 0.026(3) 0.039(4) 0.033(4) -0.002(3) -0.001(3) 0.008(3)
C2B 0.046(6) 0.093(7) 0.038(5) -0.008(5) 0.005(4) -0.031(5)
N3B 0.031(4) 0.064(5) 0.037(4) -0.003(3) 0.001(3) -0.002(3)
C3B 0.043(5) 0.080(7) 0.035(5) -0.009(5) 0.002(4) -0.025(5)
N4B 0.031(3) 0.041(4) 0.034(4) 0.005(3) 0.000(3) 0.014(3)
C4B 0.023(4) 0.060(5) 0.036(5) -0.005(4) 0.004(3) -0.003(4)
C5B 0.021(4) 0.054(5) 0.036(5) 0.002(4) 0.005(3) 0.004(4)
C6B 0.023(4) 0.040(4) 0.032(4) 0.001(4) -0.001(3) 0.009(3)
C7B 0.038(4) 0.039(5) 0.026(4) 0.001(3) 0.000(3) 0.012(4)
C8B 0.043(5) 0.041(5) 0.038(5) 0.004(4) -0.001(4) 0.011(4)
C9B 0.037(5) 0.039(5) 0.038(5) 0.008(4) 0.001(4) 0.015(4)
C10B 0.025(4) 0.042(5) 0.031(4) 0.004(4) -0.001(3) 0.007(3)
C11B 0.029(4) 0.042(4) 0.030(4) -0.001(4) -0.003(3) 0.005(4)
C12B 0.021(4) 0.054(5) 0.034(5) 0.000(4) 0.004(3) 0.004(4)
C13B 0.025(4) 0.061(5) 0.031(4) 0.001(4) 0.002(3) 0.010(4)
C14B 0.027(4) 0.044(5) 0.032(4) -0.003(4) 0.003(3) 0.008(4)
C15B 0.041(5) 0.043(5) 0.037(5) 0.007(4) 0.001(4) 0.013(4)
C16B 0.030(4) 0.054(5) 0.046(5) 0.015(4) 0.015(4) 0.023(4)
C17B 0.037(5) 0.069(6) 0.036(5) 0.009(4) 0.012(4) 0.021(5)
C18B 0.044(5) 0.065(6) 0.034(5) -0.004(4) 0.005(4) -0.003(4)
C19B 0.054(6) 0.092(7) 0.029(5) -0.006(5) 0.000(4) 0.010(5)
C20B 0.059(6) 0.072(6) 0.034(5) 0.015(4) 0.013(4) 0.023(5)
C21B 0.069(7) 0.138(10) 0.032(5) -0.005(6) 0.017(5) -0.059(7)
C22B 0.038(5) 0.046(5) 0.044(5) 0.000(4) -0.002(4) 0.005(4)
C23B 0.049(5) 0.040(5) 0.054(5) 0.020(4) -0.029(4) -0.016(4)
C24B 0.073(7) 0.057(6) 0.081(7) 0.041(5) -0.037(6) -0.016(5)
C25B 0.081(7) 0.093(7) 0.081(7) 0.041(6) -0.032(6) -0.035(6)
C26B 0.131(8) 0.085(7) 0.070(6) 0.025(6) 0.004(6) -0.026(7)
C27B 0.103(7) 0.063(6) 0.053(5) 0.015(5) 0.012(5) -0.018(5)
C28B 0.129(8) 0.063(6) 0.083(7) -0.015(5) 0.052(6) -0.014(6)
C29B 0.139(8) 0.074(6) 0.072(6) 0.013(5) 0.026(6) 0.028(6)
C30B 0.190(8) 0.117(6) 0.145(7) 0.015(5) 0.050(6) 0.061(6)
C31B 0.190(8) 0.117(6) 0.145(7) 0.015(5) 0.050(6) 0.061(6)
C32B 0.165(9) 0.144(9) 0.097(8) 0.040(7) 0.030(7) 0.074(8)
C33B 0.110(7) 0.086(6) 0.053(5) 0.017(5) 0.028(5) 0.070(6)
C34B 0.104(7) 0.043(5) 0.048(5) 0.008(4) 0.031(5) 0.029(5)
C35B 0.068(6) 0.035(4) 0.036(4) 0.013(4) -0.003(4) -0.008(4)
C36B 0.204(11) 0.142(10) 0.175(10) -0.016(8) 0.060(9) -0.013(8)
C37B 0.148(13) 0.184(14) 0.039(7) 0.007(8) 0.020(7) -0.043(11)
C38B 0.036(5) 0.037(5) 0.059(6) 0.018(4) 0.001(4) 0.002(4)
C39B 0.116(10) 0.059(6) 0.086(8) 0.051(6) -0.035(7) -0.034(6)
C40B 0.122(10) 0.081(8) 0.081(8) 0.048(7) -0.033(7) -0.039(7)
C41B 0.054(7) 0.060(7) 0.142(12) 0.056(8) 0.021(7) 0.004(5)
C42B 0.069(7) 0.042(6) 0.111(9) 0.008(6) 0.043(7) -0.010(5)
C43B 0.058(6) 0.043(5) 0.083(7) 0.001(5) 0.041(5) -0.009(5)
C44B 0.021(4) 0.044(5) 0.072(6) 0.018(4) -0.003(4) 0.000(4)
C45B 0.055(6) 0.055(6) 0.056(6) 0.020(5) 0.000(5) 0.025(5)
C46B 0.047(6) 0.083(7) 0.052(6) 0.016(5) -0.001(5) 0.019(5)
C47B 0.050(6) 0.090(8) 0.094(8) 0.032(7) 0.019(6) 0.036(6)
C48B 0.080(7) 0.099(7) 0.136(8) 0.056(6) 0.048(6) 0.047(6)
C49B 0.070(6) 0.081(6) 0.130(8) 0.063(6) 0.045(6) 0.030(5)
C50B 0.059(6) 0.118(7) 0.061(6) 0.034(6) 0.025(5) 0.042(6)
C51B 0.064(6) 0.157(8) 0.065(6) 0.039(6) 0.014(5) 0.038(6)
C52B 0.074(7) 0.165(9) 0.093(7) 0.043(7) 0.004(6) 0.026(7)
C53B 0.084(7) 0.160(9) 0.097(8) 0.044(7) 0.009(6) 0.025(7)
C54B 0.090(7) 0.153(9) 0.080(7) 0.052(7) 0.028(6) 0.027(7)
C55B 0.065(6) 0.144(8) 0.065(6) 0.037(6) 0.016(5) 0.051(6)
C56B 0.049(5) 0.115(7) 0.048(5) 0.022(5) 0.018(4) 0.037(5)
C57B 0.064(6) 0.141(8) 0.069(6) 0.036(6) 0.022(5) 0.047(6)
C58B 0.070(6) 0.151(9) 0.084(7) 0.028(6) 0.027(6) 0.032(6)
C59B 0.062(7) 0.169(12) 0.051(6) 0.028(7) 0.033(6) 0.031(8)
C60B 0.059(7) 0.127(9) 0.035(5) 0.016(6) 0.012(5) 0.021(6)
C61B 0.045(6) 0.124(9) 0.034(5) 0.020(5) 0.012(4) 0.030(6)
P3B 0.044(2) 0.034(2) 0.045(2) 0.0133(19) -0.013(2) -0.0068(19)
F1B 0.082(8) 0.045(6) 0.031(5) 0.017(4) -0.016(5) -0.028(5)
F2B 0.119(8) 0.084(6) 0.078(6) 0.059(6) -0.048(6) -0.027(6)
F3B 0.039(7) 0.059(7) 0.119(11) 0.060(7) -0.010(6) -0.012(5)
F4B 0.062(7) 0.075(7) 0.082(7) 0.048(6) 0.001(6) -0.028(6)
F5B 0.121(10) 0.054(6) 0.068(7) 0.026(5) 0.047(7) 0.016(6)
F6B 0.16(2) 0.076(12) 0.23(2) 0.060(13) 0.059(18) 0.068(15)
P3C 0.070(4) 0.044(3) 0.073(4) 0.006(3) -0.022(3) 0.007(3)
F1C 0.057(7) 0.077(7) 0.080(8) -0.009(6) -0.016(6) 0.017(6)
F2C 0.063(6) 0.074(7) 0.114(8) 0.008(6) -0.016(6) 0.015(6)
F3C 0.081(8) 0.065(7) 0.101(8) 0.002(6) -0.027(6) 0.020(6)
F4C 0.071(7) 0.040(6) 0.093(8) 0.000(5) -0.017(6) -0.004(5)
F5C 0.102(9) 0.029(5) 0.070(7) 0.016(5) -0.041(6) -0.019(5)
F6C 0.17(2) 0.070(10) 0.078(10) 0.039(8) 0.040(11) 0.049(12)
C1X 0.173(15) 0.149(15) 0.137(15) 0.026(10) 0.003(10) 0.026(10)
Cl1X 0.132(6) 0.145(6) 0.155(6) 0.084(5) 0.030(5) 0.002(5)
Cl2X 0.139(6) 0.204(7) 0.175(7) 0.048(6) 0.039(6) 0.000(6)
O1Y 0.158(12) 0.177(12) 0.160(12) 0.035(9) 0.021(9) -0.035(9)
C1Y 0.042(8) 0.068(9) 0.066(9) 0.021(7) 0.017(7) 0.017(7)
C2Y 0.148(15) 0.154(15) 0.156(15) 0.044(10) 0.014(10) 0.009(10)
C3Y 0.055(8) 0.071(9) 0.044(8) 0.013(7) 0.019(7) 0.018(7)
C4Y 0.147(15) 0.157(15) 0.141(14) 0.041(10) 0.039(10) 0.023(10)
O1Z 0.128(10) 0.168(11) 0.144(11) -0.002(8) -0.006(9) 0.031(9)
C1Z 0.108(10) 0.039(8) 0.046(8) 0.011(7) 0.009(8) 0.014(8)
C2Z 0.106(11) 0.107(11) 0.078(10) 0.021(8) 0.012(9) 0.027(9)
C3Z 0.077(10) 0.093(10) 0.100(11) -0.020(8) -0.011(8) 0.018(9)
C4Z 0.107(11) 0.098(11) 0.081(10) 0.008(8) -0.010(9) -0.028(9)

loop_
_atom_type_symbol
_atom_type_description
_atom_type_scat_dispersion_real
_atom_type_scat_dispersion_imag
_atom_type_scat_source
C C 0.0181 0.0091 'International Tables Vol C Tables 4.2.6.8 and 6.1.1.4'
H H 0.0000 0.0000 'International Tables Vol C Tables 4.2.6.8 and 6.1.1.4'
N N 0.0311 0.0180 'International Tables Vol C Tables 4.2.6.8 and 6.1.1.4'
O O 0.0492 0.0322 'International Tables Vol C Tables 4.2.6.8 and 6.1.1.4'
F F 0.0727 0.0534 'International Tables Vol C Tables 4.2.6.8 and 6.1.1.4'
P P 0.2955 0.4335 'International Tables Vol C Tables 4.2.6.8 and 6.1.1.4'
Cl Cl 0.3639 0.7018 'International Tables Vol C Tables 4.2.6.8 and 6.1.1.4'
Cu Cu -1.9646 0.5888 'International Tables Vol C Tables 4.2.6.8 and 6.1.1.4'

loop_
_geom_angle_atom_site_label_1
_geom_angle_atom_site_label_2
_geom_angle_atom_site_label_3
_geom_angle
N1A Cu1A N2A 79.8(2)
N1A Cu1A P2A 126.49(17)
N2A Cu1A P2A 115.65(17)
N1A Cu1A P1A 104.13(15)
N2A Cu1A P1A 109.15(17)
P2A Cu1A P1A 115.85(8)
C23A P1A C44A 106.4(3)
C23A P1A C38A 99.1(3)
C44A P1A C38A 106.7(3)
C23A P1A Cu1A 112.9(2)
C44A P1A Cu1A 106.6(2)
C38A P1A Cu1A 123.8(2)
C34A O1A C35A 113.7(5)
C1A N1A C5A 118.6(6)
C1A N1A Cu1A 128.2(5)
C5A N1A Cu1A 113.1(4)
N1A C1A C2A 121.1(7)
N1A C1A C21A 118.0(6)
C2A C1A C21A 120.9(7)
C56A P2A C50A 103.1(4)
C56A P2A C33A 103.6(3)
C50A P2A C33A 103.2(4)
C56A P2A Cu1A 114.5(3)
C50A P2A Cu1A 117.3(2)
C33A P2A Cu1A 113.6(3)
C6A N2A C7A 117.3(6)
C6A N2A Cu1A 113.0(4)
C7A N2A Cu1A 129.7(5)
C3A C2A C1A 119.9(7)
C3A C2A H2A 120.1
C1A C2A H2A 120.1
C12A N3A C13A 116.5(6)
C2A C3A C4A 119.7(7)
C2A C3A H3A 120.1
C4A C3A H3A 120.1
C11A N4A C14A 115.8(6)
C5A C4A C3A 118.1(7)
C5A C4A C12A 120.9(6)
C3A C4A C12A 121.0(6)
N1A C5A C4A 122.5(6)
N1A C5A C6A 116.7(6)
C4A C5A C6A 120.7(6)
N2A C6A C10A 123.9(6)
N2A C6A C5A 117.4(6)
C10A C6A C5A 118.7(6)
N2A C7A C8A 121.8(7)
N2A C7A C22A 117.3(7)
C8A C7A C22A 120.9(7)
C7A C8A C9A 120.3(7)
C7A C8A H8A 119.9
C9A C8A H8A 119.9
C8A C9A C10A 120.0(7)
C8A C9A H9A 120.0
C10A C9A H9A 120.0
C9A C10A C6A 116.7(6)
C9A C10A C11A 122.3(7)
C6A C10A C11A 121.0(6)
N4A C11A C12A 122.0(6)
N4A C11A C10A 118.2(6)
C12A C11A C10A 119.8(7)
N3A C12A C11A 121.8(7)
N3A C12A C4A 119.5(6)
C11A C12A C4A 118.7(6)
N3A C13A C14A 122.1(7)
N3A C13A C18A 119.5(7)
C14A C13A C18A 118.4(7)
N4A C14A C13A 121.8(7)
N4A C14A C15A 119.2(7)
C13A C14A C15A 118.9(7)
C16A C15A C14A 120.4(8)
C16A C15A H15A 119.8
C14A C15A H15A 119.8
C15A C16A C17A 120.8(8)
C15A C16A C20A 118.6(8)
C17A C16A C20A 120.6(8)
C18A C17A C16A 119.0(8)
C18A C17A C19A 121.0(8)
C16A C17A C19A 120.0(8)
C17A C18A C13A 122.5(8)
C17A C18A H18A 118.7
C13A C18A H18A 118.7
C17A C19A H19A 109.5
C17A C19A H19B 109.5
H19A C19A H19B 109.5
C17A C19A H19C 109.5
H19A C19A H19C 109.5
H19B C19A H19C 109.5
C16A C20A H20A 109.5
C16A C20A H20B 109.5
H20A C20A H20B 109.5
C16A C20A H20C 109.5
H20A C20A H20C 109.5
H20B C20A H20C 109.5
C1A C21A H21A 109.5
C1A C21A H21B 109.5
H21A C21A H21B 109.5
C1A C21A H21C 109.5
H21A C21A H21C 109.5
H21B C21A H21C 109.5
C7A C22A H22A 109.5
C7A C22A H22B 109.5
H22A C22A H22B 109.5
C7A C22A H22C 109.5
H22A C22A H22C 109.5
H22B C22A H22C 109.5
C24A C23A C35A 116.0(7)
C24A C23A P1A 127.0(6)
C35A C23A P1A 117.0(5)
C23A C24A C25A 119.6(7)
C23A C24A H24A 120.2
C25A C24A H24A 120.2
C26A C25A C24A 121.3(7)
C26A C25A H25A 119.3
C24A C25A H25A 119.3
C27A C26A C25A 120.3(7)
C27A C26A H26A 119.8
C25A C26A H26A 119.8
C35A C27A C26A 116.9(7)
C35A C27A C28A 118.1(6)
C26A C27A C28A 125.0(6)
C36A C28A C29A 112.7(6)
C36A C28A C27A 111.8(6)
C29A C28A C27A 105.1(6)
C36A C28A C37A 110.5(6)
C29A C28A C37A 108.5(6)
C27A C28A C37A 108.0(6)
C34A C29A C30A 115.8(7)
C34A C29A C28A 119.3(6)
C30A C29A C28A 124.9(6)
C31A C30A C29A 120.9(7)
C31A C30A H30A 119.6
C29A C30A H30A 119.6
C32A C31A C30A 121.1(7)
C32A C31A H31A 119.5
C30A C31A H31A 119.5
C33A C32A C31A 120.0(7)
C33A C32A H32A 120.0
C31A C32A H32A 120.0
C32A C33A C34A 117.1(7)
C32A C33A P2A 123.0(6)
C34A C33A P2A 119.8(5)
C29A C34A C33A 125.2(6)
C29A C34A O1A 117.9(6)
C33A C34A O1A 116.8(6)
C27A C35A C23A 125.7(7)
C27A C35A O1A 119.5(6)
C23A C35A O1A 114.8(6)
C28A C36A H36A 109.5
C28A C36A H36B 109.5
H36A C36A H36B 109.5
C28A C36A H36C 109.5
H36A C36A H36C 109.5
H36B C36A H36C 109.5
C28A C37A H37A 109.5
C28A C37A H37B 109.5
H37A C37A H37B 109.5
C28A C37A H37C 109.5
H37A C37A H37C 109.5
H37B C37A H37C 109.5
C39A C38A C43A 118.2(7)
C39A C38A P1A 120.6(6)
C43A C38A P1A 121.0(5)
C38A C39A C40A 120.7(7)
C38A C39A H39A 119.6
C40A C39A H39A 119.6
C39A C40A C41A 119.9(7)
C39A C40A H40A 120.0
C41A C40A H40A 120.0
C42A C41A C40A 120.1(8)
C42A C41A H41A 120.0
C40A C41A H41A 120.0
C41A C42A C43A 118.7(8)
C41A C42A H42A 120.6
C43A C42A H42A 120.6
C38A C43A C42A 122.3(7)
C38A C43A H43A 118.8
C42A C43A H43A 118.8
C49A C44A C45A 118.2(7)
C49A C44A P1A 120.8(6)
C45A C44A P1A 118.9(6)
C44A C45A C46A 121.1(8)
C44A C45A H45A 119.5
C46A C45A H45A 119.5
C47A C46A C45A 119.1(8)
C47A C46A H46A 120.4
C45A C46A H46A 120.4
C46A C47A C48A 121.0(8)
C46A C47A H47A 119.5
C48A C47A H47A 119.5
C47A C48A C49A 120.6(8)
C47A C48A H48A 119.7
C49A C48A H48A 119.7
C48A C49A C44A 119.9(7)
C48A C49A H49A 120.1
C44A C49A H49A 120.1
C55A C50A C51A 118.8(8)
C55A C50A P2A 123.2(6)
C51A C50A P2A 117.9(7)
C52A C51A C50A 120.0(9)
C52A C51A H51A 120.0
C50A C51A H51A 120.0
C51A C52A C53A 119.9(9)
C51A C52A H52A 120.0
C53A C52A H52A 120.0
C54A C53A C52A 120.4(10)
C54A C53A H53A 119.8
C52A C53A H53A 119.8
C53A C54A C55A 120.1(10)
C53A C54A H54A 120.0
C55A C54A H54A 120.0
C54A C55A C50A 120.8(8)
C54A C55A H55A 119.6
C50A C55A H55A 119.6
C61A C56A C57A 118.0(7)
C61A C56A P2A 124.5(7)
C57A C56A P2A 117.5(6)
C58A C57A C56A 122.2(8)
C58A C57A H57A 118.9
C56A C57A H57A 118.9
C57A C58A C59A 118.7(9)
C57A C58A H58A 120.7
C59A C58A H58A 120.7
C60A C59A C58A 120.4(7)
C60A C59A H59A 119.8
C58A C59A H59A 119.8
C59A C60A C61A 120.1(8)
C59A C60A H60A 120.0
C61A C60A H60A 120.0
C56A C61A C60A 120.6(8)
C56A C61A H61A 119.7
C60A C61A H61A 119.7
F4A P3A F6A 179.7(6)
F4A P3A F5A 89.0(5)
F6A P3A F5A 91.2(5)
F4A P3A F3A 91.7(5)
F6A P3A F3A 88.6(5)
F5A P3A F3A 90.2(4)
F4A P3A F1A 90.5(5)
F6A P3A F1A 89.2(4)
F5A P3A F1A 87.6(4)
F3A P3A F1A 176.9(4)
F4A P3A F2A 90.1(5)
F6A P3A F2A 89.7(5)
F5A P3A F2A 179.0(5)
F3A P3A F2A 90.2(4)
F1A P3A F2A 92.0(3)
N2B Cu1B N1B 79.9(2)
N2B Cu1B P1B 115.49(17)
N1B Cu1B P1B 125.66(19)
N2B Cu1B P2B 107.83(17)
N1B Cu1B P2B 101.68(18)
P1B Cu1B P2B 119.11(9)
C44B P1B C23B 104.4(4)
C44B P1B C38B 102.4(4)
C23B P1B C38B 102.1(4)
C44B P1B Cu1B 115.8(3)
C23B P1B Cu1B 113.2(3)
C38B P1B Cu1B 117.1(3)
C35B O1B C34B 114.8(7)
C1B N1B C5B 118.7(7)
C1B N1B Cu1B 129.1(5)
C5B N1B Cu1B 111.9(5)
N1B C1B C2B 122.3(8)
N1B C1B C21B 117.9(7)
C2B C1B C21B 119.8(8)
C33B P2B C50B 106.7(5)
C33B P2B C56B 100.2(5)
C50B P2B C56B 107.1(5)
C33B P2B Cu1B 118.3(4)
C50B P2B Cu1B 104.6(3)
C56B P2B Cu1B 119.1(3)
C7B N2B C6B 117.2(6)
C7B N2B Cu1B 128.9(5)
C6B N2B Cu1B 113.9(5)
C3B C2B C1B 119.0(8)
C3B C2B H2B 120.5
C1B C2B H2B 120.5
C12B N3B C13B 115.9(7)
C2B C3B C4B 120.5(8)
C2B C3B H3B 119.7
C4B C3B H3B 119.7
C11B N4B C14B 116.4(6)
C3B C4B C5B 117.6(8)
C3B C4B C12B 122.9(7)
C5B C4B C12B 119.5(7)
N1B C5B C4B 121.9(7)
N1B C5B C6B 118.2(7)
C4B C5B C6B 119.9(7)
N2B C6B C10B 123.4(7)
N2B C6B C5B 115.8(7)
C10B C6B C5B 120.8(6)
N2B C7B C8B 122.9(7)
N2B C7B C22B 116.8(7)
C8B C7B C22B 120.3(7)
C9B C8B C7B 119.7(7)
C9B C8B H8B 120.2
C7B C8B H8B 120.2
C8B C9B C10B 118.2(7)
C8B C9B H9B 120.9
C10B C9B H9B 120.9
C6B C10B C9B 118.7(7)
C6B C10B C11B 120.2(7)
C9B C10B C11B 121.1(7)
N4B C11B C12B 122.4(6)
N4B C11B C10B 118.6(7)
C12B C11B C10B 118.9(7)
N3B C12B C11B 121.4(7)
N3B C12B C4B 118.1(7)
C11B C12B C4B 120.4(7)
N3B C13B C14B 122.1(7)
N3B C13B C18B 118.2(7)
C14B C13B C18B 119.7(8)
N4B C14B C13B 121.6(7)
N4B C14B C15B 119.2(7)
C13B C14B C15B 119.2(7)
C16B C15B C14B 120.6(8)
C16B C15B H15B 119.7
C14B C15B H15B 119.7
C15B C16B C17B 119.4(7)
C15B C16B C20B 121.0(8)
C17B C16B C20B 119.6(7)
C18B C17B C16B 120.1(8)
C18B C17B C19B 119.8(8)
C16B C17B C19B 120.1(8)
C17B C18B C13B 120.6(8)
C17B C18B H18B 119.7
C13B C18B H18B 119.7
C17B C19B H19D 109.5
C17B C19B H19E 109.5
H19D C19B H19E 109.5
C17B C19B H19F 109.5
H19D C19B H19F 109.5
H19E C19B H19F 109.5
C16B C20B H20D 109.5
C16B C20B H20E 109.5
H20D C20B H20E 109.5
C16B C20B H20F 109.5
H20D C20B H20F 109.5
H20E C20B H20F 109.5
C1B C21B H21D 109.5
C1B C21B H21E 109.5
H21D C21B H21E 109.5
C1B C21B H21F 109.5
H21D C21B H21F 109.5
H21E C21B H21F 109.5
C7B C22B H22D 109.5
C7B C22B H22E 109.5
H22D C22B H22E 109.5
C7B C22B H22F 109.5
H22D C22B H22F 109.5
H22E C22B H22F 109.5
C35B C23B C24B 117.3(8)
C35B C23B P1B 119.5(6)
C24B C23B P1B 123.2(8)
C23B C24B C25B 118.1(11)
C23B C24B H24B 120.9
C25B C24B H24B 120.9
C26B C25B C24B 120.8(12)
C26B C25B H25B 119.6
C24B C25B H25B 119.6
C25B C26B C27B 124.4(12)
C25B C26B H26B 117.8
C27B C26B H26B 117.8
C35B C27B C26B 113.4(11)
C35B C27B C28B 116.5(10)
C26B C27B C28B 130.0(11)
C29B C28B C27B 111.8(10)
C29B C28B C36B 116.6(13)
C27B C28B C36B 108.0(11)
C29B C28B C37B 110.3(11)
C27B C28B C37B 103.9(11)
C36B C28B C37B 105.3(11)
C34B C29B C30B 119.4(14)
C34B C29B C28B 117.1(11)
C30B C29B C28B 123.5(13)
C31B C30B C29B 116.9(18)
C31B C30B H30B 121.6
C29B C30B H30B 121.6
C30B C31B C32B 128.0(17)
C30B C31B H31B 116.0
C32B C31B H31B 116.0
C33B C32B C31B 114.2(15)
C33B C32B H32B 122.9
C31B C32B H32B 122.9
C34B C33B C32B 117.0(11)
C34B C33B P2B 119.1(7)
C32B C33B P2B 123.8(10)
C29B C34B C33B 124.1(10)
C29B C34B O1B 120.3(10)
C33B C34B O1B 115.6(8)
O1B C35B C27B 119.0(9)
O1B C35B C23B 115.2(7)
C27B C35B C23B 125.8(9)
C28B C36B H36D 109.5
C28B C36B H36E 109.5
H36D C36B H36E 109.5
C28B C36B H36F 109.5
H36D C36B H36F 109.5
H36E C36B H36F 109.5
C28B C37B H37D 109.5
C28B C37B H37E 109.5
H37D C37B H37E 109.5
C28B C37B H37F 109.5
H37D C37B H37F 109.5
H37E C37B H37F 109.5
C39B C38B C43B 117.9(8)
C39B C38B P1B 122.6(6)
C43B C38B P1B 119.4(7)
C38B C39B C40B 121.8(9)
C38B C39B H39B 119.1
C40B C39B H39B 119.1
C41B C40B C39B 118.9(11)
C41B C40B H40B 120.5
C39B C40B H40B 120.5
C40B C41B C42B 120.2(10)
C40B C41B H41B 119.9
C42B C41B H41B 119.9
C41B C42B C43B 118.3(9)
C41B C42B H42B 120.8
C43B C42B H42B 120.8
C38B C43B C42B 122.7(10)
C38B C43B H43B 118.6
C42B C43B H43B 118.6
C45B C44B C49B 117.9(8)
C45B C44B P1B 119.7(6)
C49B C44B P1B 122.3(7)
C44B C45B C46B 121.0(8)
C44B C45B H45B 119.5
C46B C45B H45B 119.5
C47B C46B C45B 120.9(9)
C47B C46B H46B 119.6
C45B C46B H46B 119.6
C46B C47B C48B 119.3(9)
C46B C47B H47B 120.3
C48B C47B H47B 120.3
C47B C48B C49B 120.9(11)
C47B C48B H48B 119.5
C49B C48B H48B 119.5
C48B C49B C44B 119.7(10)
C48B C49B H49B 120.1
C44B C49B H49B 120.1
C51B C50B C55B 118.2(11)
C51B C50B P2B 123.3(10)
C55B C50B P2B 117.4(9)
C50B C51B C52B 122.9(13)
C50B C51B H51B 118.6
C52B C51B H51B 118.6
C53B C52B C51B 116.2(14)
C53B C52B H52B 121.9
C51B C52B H52B 121.9
C52B C53B C54B 124.3(14)
C52B C53B H53B 117.8
C54B C53B H53B 117.8
C53B C54B C55B 118.3(13)
C53B C54B H54B 120.9
C55B C54B H54B 120.9
C50B C55B C54B 120.1(12)
C50B C55B H55B 119.9
C54B C55B H55B 119.9
C61B C56B C57B 118.7(10)
C61B C56B P2B 118.4(7)
C57B C56B P2B 122.9(8)
C58B C57B C56B 120.0(11)
C58B C57B H57B 120.0
C56B C57B H57B 120.0
C57B C58B C59B 121.3(11)
C57B C58B H58B 119.3
C59B C58B H58B 119.3
C58B C59B C60B 118.3(11)
C58B C59B H59B 120.8
C60B C59B H59B 120.8
C61B C60B C59B 119.9(10)
C61B C60B H60B 120.1
C59B C60B H60B 120.1
C56B C61B C60B 121.7(9)
C56B C61B H61B 119.2
C60B C61B H61B 119.2
F5B P3B F2B 93.0(7)
F5B P3B F6B 176.8(12)
F2B P3B F6B 90.0(11)
F5B P3B F3B 87.9(7)
F2B P3B F3B 88.8(6)
F6B P3B F3B 93.3(11)
F5B P3B F1B 88.7(6)
F2B P3B F1B 176.6(7)
F6B P3B F1B 88.4(11)
F3B P3B F1B 88.2(6)
F5B P3B F4B 92.6(6)
F2B P3B F4B 91.7(6)
F6B P3B F4B 86.2(10)
F3B P3B F4B 179.3(8)
F1B P3B F4B 91.3(5)
F4C P3C F1C 90.2(6)
F4C P3C F3C 178.4(9)
F1C P3C F3C 90.6(6)
F4C P3C F6C 89.6(8)
F1C P3C F6C 93.5(9)
F3C P3C F6C 88.9(9)
F4C P3C F2C 89.7(6)
F1C P3C F2C 178.7(8)
F3C P3C F2C 89.6(7)
F6C P3C F2C 87.8(10)
F4C P3C F5C 88.5(6)
F1C P3C F5C 84.9(6)
F3C P3C F5C 93.0(7)
F6C P3C F5C 177.6(8)
F2C P3C F5C 93.8(7)
Cl1X C1X Cl2X 109.9(10)
Cl1X C1X H1X1 109.7
Cl2X C1X H1X1 109.7
Cl1X C1X H1X2 109.7
Cl2X C1X H1X2 109.7
H1X1 C1X H1X2 108.2
C1Y O1Y C2Y 112(2)
O1Y C1Y C3Y 121.0(16)
O1Y C1Y H1Y1 107.1
C3Y C1Y H1Y1 107.1
O1Y C1Y H1Y2 107.1
C3Y C1Y H1Y2 107.1
H1Y1 C1Y H1Y2 106.8
O1Y C2Y C4Y 142(3)
O1Y C2Y H2Y1 101.5
C4Y C2Y H2Y1 101.5
O1Y C2Y H2Y2 101.5
C4Y C2Y H2Y2 101.5
H2Y1 C2Y H2Y2 104.6
C1Y C3Y H3Y1 109.5
C1Y C3Y H3Y2 109.5
H3Y1 C3Y H3Y2 109.5
C1Y C3Y H3Y3 109.5
H3Y1 C3Y H3Y3 109.5
H3Y2 C3Y H3Y3 109.5
C2Y C4Y H4Y1 109.5
C2Y C4Y H4Y2 109.5
H4Y1 C4Y H4Y2 109.5
C2Y C4Y H4Y3 109.5
H4Y1 C4Y H4Y3 109.5
H4Y2 C4Y H4Y3 109.5
C2Z O1Z C1Z 126.7(14)
O1Z C1Z C4Z 124.7(13)
O1Z C1Z H1Z1 106.2
C4Z C1Z H1Z1 106.2
O1Z C1Z H1Z2 106.2
C4Z C1Z H1Z2 106.2
H1Z1 C1Z H1Z2 106.4
O1Z C2Z C3Z 130.0(16)
O1Z C2Z H2Z1 104.8
C3Z C2Z H2Z1 104.8
O1Z C2Z H2Z2 104.8
C3Z C2Z H2Z2 104.8
H2Z1 C2Z H2Z2 105.8
C2Z C3Z H3Z1 109.5
C2Z C3Z H3Z2 109.5
H3Z1 C3Z H3Z2 109.5
C2Z C3Z H3Z3 109.5
H3Z1 C3Z H3Z3 109.5
H3Z2 C3Z H3Z3 109.5
C1Z C4Z H4Z1 109.5
C1Z C4Z H4Z2 109.5
H4Z1 C4Z H4Z2 109.5
C1Z C4Z H4Z3 109.5
H4Z1 C4Z H4Z3 109.5
H4Z2 C4Z H4Z3 109.5

loop_
_geom_bond_atom_site_label_1
_geom_bond_atom_site_label_2
_geom_bond_distance
Cu1A N1A 2.099(6)
Cu1A N2A 2.106(6)
Cu1A P2A 2.253(2)
Cu1A P1A 2.283(2)
P1A C23A 1.810(7)
P1A C44A 1.817(7)
P1A C38A 1.824(7)
O1A C34A 1.402(7)
O1A C35A 1.415(8)
N1A C1A 1.350(9)
N1A C5A 1.365(9)
C1A C2A 1.401(10)
C1A C21A 1.500(10)
P2A C56A 1.827(8)
P2A C50A 1.831(8)
P2A C33A 1.834(7)
N2A C6A 1.351(9)
N2A C7A 1.366(9)
C2A C3A 1.370(10)
C2A H2A 0.9500
N3A C12A 1.325(9)
N3A C13A 1.342(9)
C3A C4A 1.393(9)
C3A H3A 0.9500
N4A C11A 1.340(9)
N4A C14A 1.349(9)
C4A C5A 1.389(9)
C4A C12A 1.463(10)
C5A C6A 1.462(9)
C6A C10A 1.410(10)
C7A C8A 1.376(10)
C7A C22A 1.493(10)
C8A C9A 1.377(10)
C8A H8A 0.9500
C9A C10A 1.390(9)
C9A H9A 0.9500
C10A C11A 1.455(9)
C11A C12A 1.424(9)
C13A C14A 1.407(10)
C13A C18A 1.417(10)
C14A C15A 1.424(11)
C15A C16A 1.373(11)
C15A H15A 0.9500
C16A C17A 1.412(11)
C16A C20A 1.543(12)
C17A C18A 1.353(11)
C17A C19A 1.524(11)
C18A H18A 0.9500
C19A H19A 0.9800
C19A H19B 0.9800
C19A H19C 0.9800
C20A H20A 0.9800
C20A H20B 0.9800
C20A H20C 0.9800
C21A H21A 0.9800
C21A H21B 0.9800
C21A H21C 0.9800
C22A H22A 0.9800
C22A H22B 0.9800
C22A H22C 0.9800
C23A C24A 1.397(10)
C23A C35A 1.404(10)
C24A C25A 1.397(10)
C24A H24A 0.9500
C25A C26A 1.390(10)
C25A H25A 0.9500
C26A C27A 1.382(10)
C26A H26A 0.9500
C27A C35A 1.365(10)
C27A C28A 1.540(10)
C28A C36A 1.517(10)
C28A C29A 1.523(10)
C28A C37A 1.555(10)
C29A C34A 1.385(10)
C29A C30A 1.392(10)
C30A C31A 1.388(10)
C30A H30A 0.9500
C31A C32A 1.386(10)
C31A H31A 0.9500
C32A C33A 1.382(9)
C32A H32A 0.9500
C33A C34A 1.389(10)
C36A H36A 0.9800
C36A H36B 0.9800
C36A H36C 0.9800
C37A H37A 0.9800
C37A H37B 0.9800
C37A H37C 0.9800
C38A C39A 1.379(10)
C38A C43A 1.383(10)
C39A C40A 1.387(10)
C39A H39A 0.9500
C40A C41A 1.396(11)
C40A H40A 0.9500
C41A C42A 1.374(11)
C41A H41A 0.9500
C42A C43A 1.388(10)
C42A H42A 0.9500
C43A H43A 0.9500
C44A C49A 1.387(10)
C44A C45A 1.393(10)
C45A C46A 1.397(10)
C45A H45A 0.9500
C46A C47A 1.349(12)
C46A H46A 0.9500
C47A C48A 1.369(12)
C47A H47A 0.9500
C48A C49A 1.384(10)
C48A H48A 0.9500
C49A H49A 0.9500
C50A C55A 1.387(11)
C50A C51A 1.407(11)
C51A C52A 1.384(13)
C51A H51A 0.9500
C52A C53A 1.389(14)
C52A H52A 0.9500
C53A C54A 1.370(13)
C53A H53A 0.9500
C54A C55A 1.384(11)
C54A H54A 0.9500
C55A H55A 0.9500
C56A C61A 1.381(11)
C56A C57A 1.392(11)
C57A C58A 1.375(10)
C57A H57A 0.9500
C58A C59A 1.382(12)
C58A H58A 0.9500
C59A C60A 1.381(12)
C59A H59A 0.9500
C60A C61A 1.387(10)
C60A H60A 0.9500
C61A H61A 0.9500
P3A F4A 1.540(7)
P3A F6A 1.557(7)
P3A F5A 1.562(6)
P3A F3A 1.563(6)
P3A F1A 1.568(5)
P3A F2A 1.572(6)
Cu1B N2B 2.074(6)
Cu1B N1B 2.107(6)
Cu1B P1B 2.245(2)
Cu1B P2B 2.286(2)
P1B C44B 1.816(8)
P1B C23B 1.820(8)
P1B C38B 1.821(8)
O1B C35B 1.369(10)
O1B C34B 1.399(10)
N1B C1B 1.347(10)
N1B C5B 1.360(9)
C1B C2B 1.383(11)
C1B C21B 1.498(12)
P2B C33B 1.792(11)
P2B C50B 1.802(11)
P2B C56B 1.828(10)
N2B C7B 1.345(9)
N2B C6B 1.367(9)
C2B C3B 1.374(12)
C2B H2B 0.9500
N3B C12B 1.345(9)
N3B C13B 1.371(10)
C3B C4B 1.388(11)
C3B H3B 0.9500
N4B C11B 1.332(9)
N4B C14B 1.362(9)
C4B C5B 1.409(10)
C4B C12B 1.455(11)
C5B C6B 1.447(10)
C6B C10B 1.391(10)
C7B C8B 1.397(10)
C7B C22B 1.495(10)
C8B C9B 1.393(10)
C8B H8B 0.9500
C9B C10B 1.401(10)
C9B H9B 0.9500
C10B C11B 1.461(10)
C11B C12B 1.417(10)
C13B C14B 1.391(11)
C13B C18B 1.411(10)
C14B C15B 1.417(10)
C15B C16B 1.370(10)
C15B H15B 0.9500
C16B C17B 1.426(11)
C16B C20B 1.505(11)
C17B C18B 1.358(11)
C17B C19B 1.525(11)
C18B H18B 0.9500
C19B H19D 0.9800
C19B H19E 0.9800
C19B H19F 0.9800
C20B H20D 0.9800
C20B H20E 0.9800
C20B H20F 0.9800
C21B H21D 0.9800
C21B H21E 0.9800
C21B H21F 0.9800
C22B H22D 0.9800
C22B H22E 0.9800
C22B H22F 0.9800
C23B C35B 1.392(12)
C23B C24B 1.403(12)
C24B C25B 1.412(14)
C24B H24B 0.9500
C25B C26B 1.332(16)
C25B H25B 0.9500
C26B C27B 1.402(16)
C26B H26B 0.9500
C27B C35B 1.378(12)
C27B C28B 1.522(16)
C28B C29B 1.439(18)
C28B C36B 1.569(18)
C28B C37B 1.603(16)
C29B C34B 1.364(14)
C29B C30B 1.393(18)
C30B C31B 1.25(2)
C30B H30B 0.9500
C31B C32B 1.46(2)
C31B H31B 0.9500
C32B C33B 1.402(15)
C32B H32B 0.9500
C33B C34B 1.382(14)
C36B H36D 0.9800
C36B H36E 0.9800
C36B H36F 0.9800
C37B H37D 0.9800
C37B H37E 0.9800
C37B H37F 0.9800
C38B C39B 1.358(13)
C38B C43B 1.365(11)
C39B C40B 1.409(13)
C39B H39B 0.9500
C40B C41B 1.373(14)
C40B H40B 0.9500
C41B C42B 1.388(15)
C41B H41B 0.9500
C42B C43B 1.391(13)
C42B H42B 0.9500
C43B H43B 0.9500
C44B C45B 1.362(11)
C44B C49B 1.398(12)
C45B C46B 1.390(11)
C45B H45B 0.9500
C46B C47B 1.349(12)
C46B H46B 0.9500
C47B C48B 1.354(14)
C47B H47B 0.9500
C48B C49B 1.393(13)
C48B H48B 0.9500
C49B H49B 0.9500
C50B C51B 1.356(15)
C50B C55B 1.395(15)
C51B C52B 1.452(15)
C51B H51B 0.9500
C52B C53B 1.349(17)
C52B H52B 0.9500
C53B C54B 1.355(18)
C53B H53B 0.9500
C54B C55B 1.443(15)
C54B H54B 0.9500
C55B H55B 0.9500
C56B C61B 1.367(12)
C56B C57B 1.396(13)
C57B C58B 1.374(15)
C57B H57B 0.9500
C58B C59B 1.389(15)
C58B H58B 0.9500
C59B C60B 1.394(13)
C59B H59B 0.9500
C60B C61B 1.383(13)
C60B H60B 0.9500
C61B H61B 0.9500
P3B F5B 1.568(9)
P3B F2B 1.568(9)
P3B F6B 1.569(15)
P3B F3B 1.572(9)
P3B F1B 1.577(6)
P3B F4B 1.578(8)
P3C F4C 1.577(9)
P3C F1C 1.586(6)
P3C F3C 1.605(11)
P3C F6C 1.610(13)
P3C F2C 1.614(10)
P3C F5C 1.676(10)
C1X Cl1X 1.699(10)
C1X Cl2X 1.703(10)
C1X H1X1 0.9900
C1X H1X2 0.9900
O1Y C1Y 1.387(10)
O1Y C2Y 1.398(10)
C1Y C3Y 1.483(10)
C1Y H1Y1 0.9900
C1Y H1Y2 0.9900
C2Y C4Y 1.517(10)
C2Y H2Y1 0.9900
C2Y H2Y2 0.9900
C3Y H3Y1 0.9800
C3Y H3Y2 0.9800
C3Y H3Y3 0.9800
C4Y H4Y1 0.9800
C4Y H4Y2 0.9800
C4Y H4Y3 0.9800
O1Z C2Z 1.378(10)
O1Z C1Z 1.393(9)
C1Z C4Z 1.487(10)
C1Z H1Z1 0.9900
C1Z H1Z2 0.9900
C2Z C3Z 1.493(10)
C2Z H2Z1 0.9900
C2Z H2Z2 0.9900
C3Z H3Z1 0.9800
C3Z H3Z2 0.9800
C3Z H3Z3 0.9800
C4Z H4Z1 0.9800
C4Z H4Z2 0.9800
C4Z H4Z3 0.9800

loop_
_geom_torsion_atom_site_label_1
_geom_torsion_atom_site_label_2
_geom_torsion_atom_site_label_3
_geom_torsion_atom_site_label_4
_geom_torsion
N1A Cu1A P1A C23A 144.5(3)
N2A Cu1A P1A C23A 60.5(3)
P2A Cu1A P1A C23A -72.1(3)
N1A Cu1A P1A C44A 28.0(3)
N2A Cu1A P1A C44A -55.9(3)
P2A Cu1A P1A C44A 171.4(3)
N1A Cu1A P1A C38A -96.1(3)
N2A Cu1A P1A C38A 179.9(3)
P2A Cu1A P1A C38A 47.3(3)
N2A Cu1A N1A C1A 174.5(6)
P2A Cu1A N1A C1A -71.1(6)
P1A Cu1A N1A C1A 67.1(6)
N2A Cu1A N1A C5A -0.8(4)
P2A Cu1A N1A C5A 113.6(4)
P1A Cu1A N1A C5A -108.2(4)
C5A N1A C1A C2A -2.4(10)
Cu1A N1A C1A C2A -177.5(5)
C5A N1A C1A C21A 177.9(6)
Cu1A N1A C1A C21A 2.9(9)
N1A Cu1A P2A C56A -42.4(4)
N2A Cu1A P2A C56A 54.0(4)
P1A Cu1A P2A C56A -176.4(3)
N1A Cu1A P2A C50A 78.6(4)
N2A Cu1A P2A C50A 175.0(3)
P1A Cu1A P2A C50A -55.4(3)
N1A Cu1A P2A C33A -161.1(3)
N2A Cu1A P2A C33A -64.7(3)
P1A Cu1A P2A C33A 64.9(3)
N1A Cu1A N2A C6A 0.7(5)
P2A Cu1A N2A C6A -125.0(4)
P1A Cu1A N2A C6A 102.3(5)
N1A Cu1A N2A C7A -178.8(6)
P2A Cu1A N2A C7A 55.5(6)
P1A Cu1A N2A C7A -77.2(6)
N1A C1A C2A C3A 0.0(10)
C21A C1A C2A C3A 179.6(7)
C1A C2A C3A C4A 2.4(10)
C2A C3A C4A C5A -2.2(10)
C2A C3A C4A C12A 179.6(6)
C1A N1A C5A C4A 2.5(10)
Cu1A N1A C5A C4A 178.3(5)
C1A N1A C5A C6A -175.0(6)
Cu1A N1A C5A C6A 0.8(7)
C3A C4A C5A N1A -0.2(10)
C12A C4A C5A N1A 177.9(6)
C3A C4A C5A C6A 177.2(6)
C12A C4A C5A C6A -4.6(10)
C7A N2A C6A C10A 0.4(10)
Cu1A N2A C6A C10A -179.2(5)
C7A N2A C6A C5A 179.0(6)
Cu1A N2A C6A C5A -0.5(7)
N1A C5A C6A N2A -0.2(9)
C4A C5A C6A N2A -177.8(6)
N1A C5A C6A C10A 178.6(6)
C4A C5A C6A C10A 1.0(10)
C6A N2A C7A C8A -1.2(10)
Cu1A N2A C7A C8A 178.3(5)
C6A N2A C7A C22A 179.2(7)
Cu1A N2A C7A C22A -1.3(10)
N2A C7A C8A C9A 1.3(12)
C22A C7A C8A C9A -179.1(8)
C7A C8A C9A C10A -0.6(11)
C8A C9A C10A C6A -0.2(10)
C8A C9A C10A C11A 179.1(7)
N2A C6A C10A C9A 0.3(10)
C5A C6A C10A C9A -178.3(6)
N2A C6A C10A C11A -179.0(6)
C5A C6A C10A C11A 2.4(10)
C14A N4A C11A C12A 0.5(9)
C14A N4A C11A C10A -179.0(6)
C9A C10A C11A N4A -1.8(10)
C6A C10A C11A N4A 177.4(6)
C9A C10A C11A C12A 178.7(6)
C6A C10A C11A C12A -2.1(10)
C13A N3A C12A C11A 1.9(10)
C13A N3A C12A C4A -179.0(6)
N4A C11A C12A N3A -1.9(10)
C10A C11A C12A N3A 177.6(6)
N4A C11A C12A C4A 179.0(6)
C10A C11A C12A C4A -1.5(9)
C5A C4A C12A N3A -174.2(6)
C3A C4A C12A N3A 3.9(10)
C5A C4A C12A C11A 4.9(9)
C3A C4A C12A C11A -177.0(6)
C12A N3A C13A C14A -0.8(10)
C12A N3A C13A C18A -179.6(7)
C11A N4A C14A C13A 0.6(10)
C11A N4A C14A C15A -179.1(6)
N3A C13A C14A N4A -0.5(11)
C18A C13A C14A N4A 178.3(7)
N3A C13A C14A C15A 179.2(7)
C18A C13A C14A C15A -1.9(11)
N4A C14A C15A C16A -179.2(7)
C13A C14A C15A C16A 1.1(12)
C14A C15A C16A C17A 1.0(13)
C14A C15A C16A C20A -179.0(8)
C15A C16A C17A C18A -2.1(13)
C20A C16A C17A C18A 177.9(9)
C15A C16A C17A C19A 178.3(9)
C20A C16A C17A C19A -1.7(14)
C16A C17A C18A C13A 1.2(13)
C19A C17A C18A C13A -179.3(8)
N3A C13A C18A C17A 179.7(8)
C14A C13A C18A C17A 0.8(12)
C44A P1A C23A C24A -7.9(7)
C38A P1A C23A C24A 102.6(7)
Cu1A P1A C23A C24A -124.5(6)
C44A P1A C23A C35A 171.8(5)
C38A P1A C23A C35A -77.7(6)
Cu1A P1A C23A C35A 55.2(6)
C35A C23A C24A C25A -1.7(10)
P1A C23A C24A C25A 178.0(5)
C23A C24A C25A C26A 0.1(11)
C24A C25A C26A C27A 3.0(11)
C25A C26A C27A C35A -4.1(11)
C25A C26A C27A C28A 177.3(6)
C35A C27A C28A C36A -162.3(7)
C26A C27A C28A C36A 16.2(10)
C35A C27A C28A C29A -39.8(8)
C26A C27A C28A C29A 138.8(7)
C35A C27A C28A C37A 75.9(8)
C26A C27A C28A C37A -105.6(8)
C36A C28A C29A C34A 162.6(7)
C27A C28A C29A C34A 40.6(9)
C37A C28A C29A C34A -74.7(9)
C36A C28A C29A C30A -19.0(11)
C27A C28A C29A C30A -141.1(7)
C37A C28A C29A C30A 103.6(8)
C34A C29A C30A C31A -1.0(11)
C28A C29A C30A C31A -179.4(7)
C29A C30A C31A C32A 0.7(12)
C30A C31A C32A C33A -0.9(12)
C31A C32A C33A C34A 1.4(12)
C31A C32A C33A P2A -174.1(6)
C56A P2A C33A C32A 4.3(8)
C50A P2A C33A C32A -103.0(7)
Cu1A P2A C33A C32A 129.1(6)
C56A P2A C33A C34A -171.2(6)
C50A P2A C33A C34A 81.6(7)
Cu1A P2A C33A C34A -46.4(7)
C30A C29A C34A C33A 1.6(12)
C28A C29A C34A C33A -179.9(7)
C30A C29A C34A O1A 177.7(6)
C28A C29A C34A O1A -3.8(10)
C32A C33A C34A C29A -1.8(12)
P2A C33A C34A C29A 173.9(6)
C32A C33A C34A O1A -178.0(6)
P2A C33A C34A O1A -2.3(9)
C35A O1A C34A C29A -38.0(9)
C35A O1A C34A C33A 138.4(7)
C26A C27A C35A C23A 2.6(11)
C28A C27A C35A C23A -178.8(7)
C26A C27A C35A O1A -176.0(6)
C28A C27A C35A O1A 2.6(10)
C24A C23A C35A C27A 0.4(11)
P1A C23A C35A C27A -179.4(6)
C24A C23A C35A O1A 179.0(6)
P1A C23A C35A O1A -0.7(8)
C34A O1A C35A C27A 38.9(8)
C34A O1A C35A C23A -139.8(6)
C23A P1A C38A C39A -49.3(7)
C44A P1A C38A C39A 60.9(7)
Cu1A P1A C38A C39A -174.9(5)
C23A P1A C38A C43A 125.4(6)
C44A P1A C38A C43A -124.4(6)
Cu1A P1A C38A C43A -0.3(7)
C43A C38A C39A C40A -1.8(11)
P1A C38A C39A C40A 173.0(6)
C38A C39A C40A C41A 1.4(11)
C39A C40A C41A C42A -0.2(12)
C40A C41A C42A C43A -0.5(12)
C39A C38A C43A C42A 1.1(11)
P1A C38A C43A C42A -173.7(6)
C41A C42A C43A C38A 0.0(11)
C23A P1A C44A C49A 135.2(6)
C38A P1A C44A C49A 30.0(7)
Cu1A P1A C44A C49A -104.1(6)
C23A P1A C44A C45A -61.4(6)
C38A P1A C44A C45A -166.5(6)
Cu1A P1A C44A C45A 59.4(6)
C49A C44A C45A C46A -1.6(11)
P1A C44A C45A C46A -165.5(6)
C44A C45A C46A C47A 2.3(12)
C45A C46A C47A C48A -1.0(13)
C46A C47A C48A C49A -1.0(14)
C47A C48A C49A C44A 1.6(13)
C45A C44A C49A C48A -0.3(11)
P1A C44A C49A C48A 163.2(6)
C56A P2A C50A C55A -118.3(6)
C33A P2A C50A C55A -10.8(7)
Cu1A P2A C50A C55A 114.9(6)
C56A P2A C50A C51A 64.8(6)
C33A P2A C50A C51A 172.3(6)
Cu1A P2A C50A C51A -62.0(6)
C55A C50A C51A C52A -0.8(12)
P2A C50A C51A C52A 176.2(6)
C50A C51A C52A C53A 1.2(13)
C51A C52A C53A C54A -0.9(14)
C52A C53A C54A C55A 0.2(13)
C53A C54A C55A C50A 0.1(12)
C51A C50A C55A C54A 0.2(11)
P2A C50A C55A C54A -176.7(6)
C50A P2A C56A C61A 8.8(7)
C33A P2A C56A C61A -98.5(7)
Cu1A P2A C56A C61A 137.3(6)
C50A P2A C56A C57A -170.8(6)
C33A P2A C56A C57A 82.0(7)
Cu1A P2A C56A C57A -42.2(7)
C61A C56A C57A C58A -0.3(12)
P2A C56A C57A C58A 179.3(7)
C56A C57A C58A C59A -2.0(13)
C57A C58A C59A C60A 2.5(13)
C58A C59A C60A C61A -0.7(13)
C57A C56A C61A C60A 2.2(11)
P2A C56A C61A C60A -177.4(6)
C59A C60A C61A C56A -1.7(12)
N2B Cu1B P1B C44B -51.5(3)
N1B Cu1B P1B C44B 44.4(4)
P2B Cu1B P1B C44B 177.7(3)
N2B Cu1B P1B C23B 69.0(4)
N1B Cu1B P1B C23B 164.9(4)
P2B Cu1B P1B C23B -61.8(4)
N2B Cu1B P1B C38B -172.6(3)
N1B Cu1B P1B C38B -76.6(4)
P2B Cu1B P1B C38B 56.6(3)
N2B Cu1B N1B C1B -172.2(8)
P1B Cu1B N1B C1B 73.6(8)
P2B Cu1B N1B C1B -65.8(8)
N2B Cu1B N1B C5B 1.3(5)
P1B Cu1B N1B C5B -113.0(5)
P2B Cu1B N1B C5B 107.6(5)
C5B N1B C1B C2B 1.7(13)
Cu1B N1B C1B C2B 174.8(7)
C5B N1B C1B C21B -176.4(8)
Cu1B N1B C1B C21B -3.3(13)
N2B Cu1B P2B C33B -76.6(4)
N1B Cu1B P2B C33B -159.7(4)
P1B Cu1B P2B C33B 57.5(4)
N2B Cu1B P2B C50B 41.9(5)
N1B Cu1B P2B C50B -41.2(5)
P1B Cu1B P2B C50B 176.0(5)
N2B Cu1B P2B C56B 161.3(4)
N1B Cu1B P2B C56B 78.3(4)
P1B Cu1B P2B C56B -64.5(4)
N1B Cu1B N2B C7B 177.3(6)
P1B Cu1B N2B C7B -57.8(6)
P2B Cu1B N2B C7B 78.2(6)
N1B Cu1B N2B C6B -3.2(5)
P1B Cu1B N2B C6B 121.7(4)
P2B Cu1B N2B C6B -102.3(4)
N1B C1B C2B C3B 1.2(15)
C21B C1B C2B C3B 179.3(9)
C1B C2B C3B C4B -2.5(15)
C2B C3B C4B C5B 0.8(13)
C2B C3B C4B C12B 179.8(8)
C1B N1B C5B C4B -3.5(11)
Cu1B N1B C5B C4B -177.7(6)
C1B N1B C5B C6B 174.9(7)
Cu1B N1B C5B C6B 0.7(8)
C3B C4B C5B N1B 2.2(11)
C12B C4B C5B N1B -176.9(7)
C3B C4B C5B C6B -176.1(7)
C12B C4B C5B C6B 4.8(11)
C7B N2B C6B C10B 2.1(10)
Cu1B N2B C6B C10B -177.5(5)
C7B N2B C6B C5B -176.0(6)
Cu1B N2B C6B C5B 4.5(7)
N1B C5B C6B N2B -3.5(9)
C4B C5B C6B N2B 174.9(6)
N1B C5B C6B C10B 178.4(6)
C4B C5B C6B C10B -3.2(10)
C6B N2B C7B C8B -1.7(10)
Cu1B N2B C7B C8B 177.8(5)
C6B N2B C7B C22B 177.8(6)
Cu1B N2B C7B C22B -2.7(9)
N2B C7B C8B C9B 0.5(11)
C22B C7B C8B C9B -179.0(7)
C7B C8B C9B C10B 0.4(10)
N2B C6B C10B C9B -1.2(10)
C5B C6B C10B C9B 176.7(6)
N2B C6B C10B C11B -179.9(6)
C5B C6B C10B C11B -2.0(10)
C8B C9B C10B C6B -0.1(10)
C8B C9B C10B C11B 178.6(6)
C14B N4B C11B C12B 0.5(10)
C14B N4B C11B C10B -178.8(6)
C6B C10B C11B N4B -175.2(6)
C9B C10B C11B N4B 6.1(10)
C6B C10B C11B C12B 5.4(10)
C9B C10B C11B C12B -173.3(7)
C13B N3B C12B C11B 0.3(10)
C13B N3B C12B C4B -178.1(7)
N4B C11B C12B N3B -1.5(11)
C10B C11B C12B N3B 177.9(6)
N4B C11B C12B C4B 176.9(7)
C10B C11B C12B C4B -3.7(10)
C3B C4B C12B N3B -1.9(12)
C5B C4B C12B N3B 177.1(7)
C3B C4B C12B C11B 179.7(8)
C5B C4B C12B C11B -1.3(11)
C12B N3B C13B C14B 1.7(10)
C12B N3B C13B C18B -178.3(7)
C11B N4B C14B C13B 1.5(10)
C11B N4B C14B C15B -178.0(6)
N3B C13B C14B N4B -2.7(11)
C18B C13B C14B N4B 177.3(7)
N3B C13B C14B C15B 176.7(7)
C18B C13B C14B C15B -3.3(11)
N4B C14B C15B C16B -178.9(6)
C13B C14B C15B C16B 1.7(11)
C14B C15B C16B C17B 3.2(11)
C14B C15B C16B C20B -177.1(7)
C15B C16B C17B C18B -6.6(11)
C20B C16B C17B C18B 173.7(7)
C15B C16B C17B C19B 172.9(7)
C20B C16B C17B C19B -6.8(11)
C16B C17B C18B C13B 5.1(12)
C19B C17B C18B C13B -174.4(7)
N3B C13B C18B C17B 179.9(7)
C14B C13B C18B C17B -0.1(12)
C44B P1B C23B C35B 173.3(7)
C38B P1B C23B C35B -80.3(7)
Cu1B P1B C23B C35B 46.4(7)
C44B P1B C23B C24B -4.9(8)
C38B P1B C23B C24B 101.5(8)
Cu1B P1B C23B C24B -131.7(7)
C35B C23B C24B C25B -1.6(12)
P1B C23B C24B C25B 176.5(7)
C23B C24B C25B C26B 2.4(15)
C24B C25B C26B C27B 0.3(19)
C25B C26B C27B C35B -3.3(17)
C25B C26B C27B C28B 179.3(12)
C35B C27B C28B C29B -34.0(14)
C26B C27B C28B C29B 143.3(12)
C35B C27B C28B C36B -163.5(11)
C26B C27B C28B C36B 13.8(19)
C35B C27B C28B C37B 85.0(12)
C26B C27B C28B C37B -97.7(13)
C27B C28B C29B C34B 33.0(15)
C36B C28B C29B C34B 157.9(11)
C37B C28B C29B C34B -82.1(13)
C27B C28B C29B C30B -146.9(13)
C36B C28B C29B C30B -22.1(19)
C37B C28B C29B C30B 97.9(15)
C34B C29B C30B C31B 5(2)
C28B C29B C30B C31B -175.2(15)
C29B C30B C31B C32B -6(3)
C30B C31B C32B C33B 2(3)
C31B C32B C33B C34B 2.7(18)
C31B C32B C33B P2B -176.7(10)
C50B P2B C33B C34B -155.1(9)
C56B P2B C33B C34B 93.4(9)
Cu1B P2B C33B C34B -37.8(10)
C50B P2B C33B C32B 24.2(12)
C56B P2B C33B C32B -87.2(11)
Cu1B P2B C33B C32B 141.6(10)
C30B C29B C34B C33B -0.1(19)
C28B C29B C34B C33B 180.0(10)
C30B C29B C34B O1B -178.6(11)
C28B C29B C34B O1B 1.5(16)
C32B C33B C34B C29B -3.7(17)
P2B C33B C34B C29B 175.7(9)
C32B C33B C34B O1B 174.8(9)
P2B C33B C34B O1B -5.7(13)
C35B O1B C34B C29B -38.1(12)
C35B O1B C34B C33B 143.2(9)
C34B O1B C35B C27B 36.4(10)
C34B O1B C35B C23B -145.8(7)
C26B C27B C35B O1B -178.3(8)
C28B C27B C35B O1B -0.5(13)
C26B C27B C35B C23B 4.1(14)
C28B C27B C35B C23B -178.1(9)
C24B C23B C35B O1B -179.4(7)
P1B C23B C35B O1B 2.3(10)
C24B C23B C35B C27B -1.7(13)
P1B C23B C35B C27B -180.0(7)
C44B P1B C38B C39B 108.7(9)
C23B P1B C38B C39B 0.8(9)
Cu1B P1B C38B C39B -123.4(8)
C44B P1B C38B C43B -69.1(7)
C23B P1B C38B C43B -176.9(7)
Cu1B P1B C38B C43B 58.8(7)
C43B C38B C39B C40B -1.3(16)
P1B C38B C39B C40B -179.2(9)
C38B C39B C40B C41B 1.7(19)
C39B C40B C41B C42B -3.1(18)
C40B C41B C42B C43B 4.0(16)
C39B C38B C43B C42B 2.4(14)
P1B C38B C43B C42B -179.7(7)
C41B C42B C43B C38B -3.7(15)
C23B P1B C44B C45B -87.1(7)
C38B P1B C44B C45B 166.8(7)
Cu1B P1B C44B C45B 38.1(8)
C23B P1B C44B C49B 94.1(8)
C38B P1B C44B C49B -12.1(9)
Cu1B P1B C44B C49B -140.7(7)
C49B C44B C45B C46B 0.4(13)
P1B C44B C45B C46B -178.5(7)
C44B C45B C46B C47B 1.5(14)
C45B C46B C47B C48B -4.5(16)
C46B C47B C48B C49B 5.6(19)
C47B C48B C49B C44B -3.7(19)
C45B C44B C49B C48B 0.6(15)
P1B C44B C49B C48B 179.5(9)
C33B P2B C50B C51B -147.3(9)
C56B P2B C50B C51B -40.7(10)
Cu1B P2B C50B C51B 86.5(9)
C33B P2B C50B C55B 44.7(9)
C56B P2B C50B C55B 151.3(8)
Cu1B P2B C50B C55B -81.4(8)
C55B C50B C51B C52B 0.9(16)
P2B C50B C51B C52B -167.0(9)
C50B C51B C52B C53B -2.3(18)
C51B C52B C53B C54B 2(2)
C52B C53B C54B C55B -1(2)
C51B C50B C55B C54B 0.5(15)
P2B C50B C55B C54B 169.1(8)
C53B C54B C55B C50B -0.4(17)
C33B P2B C56B C61B -93.2(9)
C50B P2B C56B C61B 155.7(8)
Cu1B P2B C56B C61B 37.5(9)
C33B P2B C56B C57B 84.4(10)
C50B P2B C56B C57B -26.7(10)
Cu1B P2B C56B C57B -144.9(8)
C61B C56B C57B C58B -1.9(17)
P2B C56B C57B C58B -179.5(9)
C56B C57B C58B C59B 2.3(19)
C57B C58B C59B C60B -0.8(19)
C58B C59B C60B C61B -1.0(17)
C57B C56B C61B C60B 0.1(16)
P2B C56B C61B C60B 177.8(8)
C59B C60B C61B C56B 1.3(16)
C2Y O1Y C1Y C3Y 151(2)
C1Y O1Y C2Y C4Y -82(5)
C2Z O1Z C1Z C4Z 167(2)
C1Z O1Z C2Z C3Z -176(2)
